data_1561586
loop_
_publ_author_name
'Leith, Gabrielle A.'
'Rice, Allison M.'
'Yarbrough, Brandon J.'
'Kittikhunnatham, Preecha'
'Mathur, Abhijai'
'Morris, Nicholas A.'
'Francis, Megan J.'
'Berseneva, Anna A.'
'Dhull, Poonam'
'Adams, Richard D.'
'Bobo, M. Victoria'
'Vannucci, Aaron A.'
'Smith, Mark D.'
'Garashchuk, Sophya'
'Shustova, Natalia B.'

_publ_section_title
;
 &quot;Broken-hearted&quot; carbon bowl <i>via</i> electron shuttle
 reaction: energetics and electron coupling.
;
_journal_issue 19
_journal_name_full 'Chemical science'
_journal_page_first 6600
_journal_page_last 6606
_journal_paper_doi 10.1039/d0sc06755e
_journal_volume 12
_journal_year 2021
_chemical_formula_moiety '1(C19 H12)'
_chemical_formula_sum 'C19 H12'
_chemical_formula_weight 240.29
_space_group_crystal_system monoclinic
_space_group_IT_number 14
_space_group_name_Hall '-P 2ybc'
_space_group_name_H-M_alt 'P 1 21/c 1'
_atom_sites_solution_hydrogens mixed
_atom_sites_solution_primary dual
_atom_sites_solution_secondary difmap
_audit_creation_date 2021-02-11
_audit_creation_method
;
Olex2 1.3
(compiled 2020.11.12 svn.r5f609507 for OlexSys, GUI svn.r6226)
;
_audit_update_record
;
2021-02-12 deposited with the CCDC.	2021-03-31 downloaded from the CCDC.
;
_cell_angle_alpha 90
_cell_angle_beta 109.148(4)
_cell_angle_gamma 90
_cell_formula_units_Z 8
_cell_length_a 18.410(3)
_cell_length_b 11.5059(17)
_cell_length_c 12.1836(18)
_cell_measurement_reflns_used 2768
_cell_measurement_temperature 100(2)
_cell_measurement_theta_max 20.690
_cell_measurement_theta_min 2.342
_cell_volume 2438.0(6)
_computing_cell_refinement 'SAINT V8.38A (Bruker, 2018)'
_computing_data_collection 'Bruker APEX3 v2019.1-0 (Bruker, 2019)'
_computing_data_reduction 'SAINT V8.38A (Bruker, 2018)'
_computing_molecular_graphics 'OLEX2 (Dolomanov et al., 2009)'
_computing_publication_material 'OLEX2 (Dolomanov et al., 2009)'
_computing_structure_refinement 'XL (Sheldrick, 2015)'
_computing_structure_solution 'XT (Sheldrick, 2015)'
_diffrn_ambient_temperature 100(2)
_diffrn_detector 'Bruker PHOTON-100 area detector'
_diffrn_detector_area_resol_mean 10.4
_diffrn_detector_type 'CMOS area detector'
_diffrn_measured_fraction_theta_full 0.998
_diffrn_measured_fraction_theta_max 0.998
_diffrn_measurement_device 'three-circle diffractometer'
_diffrn_measurement_device_type 'Bruker D8 QUEST'
_diffrn_measurement_method '\w and \f scans'
_diffrn_radiation_monochromator 'mirror optics'
_diffrn_radiation_probe x-ray
_diffrn_radiation_type MoK\a
_diffrn_radiation_wavelength 0.71073
_diffrn_reflns_av_R_equivalents 0.0770
_diffrn_reflns_av_unetI/netI 0.0359
_diffrn_reflns_Laue_measured_fraction_full 0.998
_diffrn_reflns_Laue_measured_fraction_max 0.998
_diffrn_reflns_limit_h_max 16
_diffrn_reflns_limit_h_min -16
_diffrn_reflns_limit_k_max 10
_diffrn_reflns_limit_k_min -10
_diffrn_reflns_limit_l_max 11
_diffrn_reflns_limit_l_min -11
_diffrn_reflns_number 17726
_diffrn_reflns_point_group_measured_fraction_full 0.998
_diffrn_reflns_point_group_measured_fraction_max 0.998
_diffrn_reflns_theta_full 18.840
_diffrn_reflns_theta_max 18.840
_diffrn_reflns_theta_min 2.503
_diffrn_source 'microfocus sealed X-ray tube'
_diffrn_source_current 1.0
_diffrn_source_power 0.05
_diffrn_source_type 'Incoatec I\ms'
_diffrn_source_voltage 50.0
_diffrn_standards_number 0
_exptl_absorpt_coefficient_mu 0.074
_exptl_absorpt_correction_T_max 0.7446
_exptl_absorpt_correction_T_min 0.6744
_exptl_absorpt_correction_type multi-scan
_exptl_absorpt_process_details
;
SADABS-2016/2 (Bruker,2016/2) was used for absorption correction.
wR2(int) was 0.1124 before and 0.0589 after correction.
The Ratio of minimum to maximum transmission is 0.9057.
The \l/2 correction factor is Not present.
;
_exptl_crystal_colour 'light yellow'
_exptl_crystal_colour_primary colourless
_exptl_crystal_density_diffrn 1.309
_exptl_crystal_description block
_exptl_crystal_F_000 1008
_exptl_crystal_recrystallization_method Sublimation
_exptl_crystal_size_max 0.22
_exptl_crystal_size_mid 0.1
_exptl_crystal_size_min 0.08
_refine_diff_density_max 0.445
_refine_diff_density_min -0.264
_refine_diff_density_rms 0.062
_refine_ls_extinction_method none
_refine_ls_goodness_of_fit_ref 2.077
_refine_ls_hydrogen_treatment constr
_refine_ls_matrix_type full
_refine_ls_number_parameters 795
_refine_ls_number_reflns 1917
_refine_ls_number_restraints 1734
_refine_ls_restrained_S_all 1.851
_refine_ls_R_factor_all 0.1942
_refine_ls_R_factor_gt 0.1351
_refine_ls_shift/su_max 0.001
_refine_ls_shift/su_mean 0.000
_refine_ls_structure_factor_coef Fsqd
_refine_ls_weighting_details 'w=1/[\s^2^(Fo^2^)+(0.2000P)^2^] where P=(Fo^2^+2Fc^2^)/3'
_refine_ls_weighting_scheme calc
_refine_ls_wR_factor_gt 0.4055
_refine_ls_wR_factor_ref 0.4548
_reflns_Friedel_coverage 0.000
_reflns_number_gt 1123
_reflns_number_total 1917
_reflns_threshold_expression 'I > 2\s(I)'
_cod_data_source_file d0sc06755e2.cif
_cod_data_source_block glbs9_new
_cod_depositor_comments
;
The following automatic conversions were performed:

data item '_diffrn_radiation_probe' value 'X-ray' was changed to
'x-ray' in accordance with the
/home/data/users/saulius/crontab/automatic-downloads/rss-feeds/RSC/lib/dictionaries/cif_core.dic
dictionary named 'cif_core.dic' version 2.4.2 last updated on
2011-04-26.

Automatic conversion script
Id: cif_fix_values 7556 2019-12-06 15:28:31Z antanas 

 Adding full bibliography for 1561583--1561587.cif.
;
_cod_original_cell_volume 2438.1(6)
_cod_database_code 1561586
_shelx_shelxl_version_number 2018/3
_shelx_space_group_comment
;
The symmetry employed for this shelxl refinement is uniquely defined
by the following loop, which should always be used as a source of
symmetry information in preference to the above space-group names.
They are only intended as comments.
;
_shelx_estimated_absorpt_t_max 0.994
_shelx_estimated_absorpt_t_min 0.984
_olex2_refinement_description
;
1. Fixed Uiso
 At 1.2 times of:
  All C(H) groups
 At 1.5 times of:
  All C(H,H,H) groups
2. Restrained distances
 C39B-C38B
 1.5 with sigma of 0.02
 C25A-C24A = C24A-C23A = C22A-C23A = C22A-C21A
 1.4 with sigma of 0.015
 C25B-C24B = C24B-C23B = C22B-C23B = C22B-C21B
 1.4 with sigma of 0.015
 C1B-C2B = C2B-C3B = C3B-C4B = C4B-C5B
 1.4 with sigma of 0.015
 C4A-C3A = C5A-C4A = C1A-C2A = C3A-C2A
 1.4 with sigma of 0.015
 C1A-C5A = C1B-C5B = C1C-C5C = C21A-C25A = C21B-C25B = C21B-C25C
 1.45 with sigma of 0.015
 H6B-H19D
 -2 with sigma of 0.02
 H26B-H39D
 -2 with sigma of 0.02
 H19F-H6B
 -2 with sigma of 0.02
 H6B-H19E
 -2 with sigma of 0.02
 C18A-C1A \\sim C15A-C2A \\sim C3A-C12A \\sim C9A-C4A \\sim C6A-C5A
 with sigma of 0.01
 C17A-C18A \\sim C16A-C17A \\sim C16A-C15A \\sim C14A-C15A \\sim C13A-C14A
\\sim C12A-C13A \\sim C11A-
 C12A \\sim C10A-C11A \\sim C9A-C10A \\sim C8A-C9A \\sim C7A-C8A \\sim C6A-C7A
 with sigma of 0.01
 C38A-C21A \\sim C26A-C25A \\sim C29A-C24A \\sim C32A-C23A \\sim C35A-C22A
 with sigma of 0.01
 C37A-C38A \\sim C36A-C37A \\sim C35A-C36A \\sim C34A-C35A \\sim C33A-C34A
\\sim C32A-C33A \\sim C31A-
 C32A \\sim C29A-C30A \\sim C28A-C29A \\sim C27A-C28A \\sim C26A-C27A \\sim
C31A-C30A
 with sigma of 0.01
 C18B-C1B \\sim C15B-C2B \\sim C3B-C12B \\sim C4B-C9B \\sim C5B-C6B
 with sigma of 0.01
 C17B-C18B \\sim C16B-C17B \\sim C15B-C16B \\sim C15B-C14B \\sim C13B-C14B
\\sim C12B-C13B \\sim C11B-
 C12B \\sim C10B-C11B \\sim C9B-C10B \\sim C8B-C9B \\sim C7B-C8B \\sim C6B-C7B
 with sigma of 0.01
 C38B-C21B \\sim C35B-C22B \\sim C32B-C23B \\sim C29B-C24B \\sim C26B-C25B
 with sigma of 0.01
 C38B-C37B \\sim C37B-C36B \\sim C36B-C35B \\sim C35B-C34B \\sim C34B-C33B
\\sim C33B-C32B \\sim C32B-
 C31B \\sim C31B-C30B \\sim C30B-C29B \\sim C29B-C28B \\sim C28B-C27B \\sim
C27B-C26B
 with sigma of 0.01
 C24A-C31A \\sim C29A-C32A \\sim C23A-C30A \\sim C1A-C16A \\sim C2A-C17A \\sim
C15A-C18A \\sim C2A-
 C13A \\sim C14A-C3A \\sim C15A-C12A \\sim C12A-C9A \\sim C4A-C11A \\sim
C3A-C10A \\sim C4A-C7A \\sim C5A-
 C8A \\sim C9A-C6A
 with sigma of 0.02
 C29A-C26A \\sim C24A-C27A \\sim C25A-C28A
 with sigma of 0.015
 C23A-C34A \\sim C32A-C35A \\sim C22A-C33A
 with sigma of 0.015
 C22A-C37A \\sim C21A-C36A \\sim C38A-C35A
 with sigma of 0.015
 C21B-C39B \\sim C37B-C39B
 with sigma of 0.01
 C23A-C29A \\sim C25A-C29A
 with sigma of 0.015
 C1C-C19C \\sim C17C-C19C
 with sigma of 0.02
 C26C-C29C \\sim C27C-C24C \\sim C25C-C28C
 with sigma of 0.015
 C7C-C4C \\sim C5C-C8C \\sim C6C-C9C
 with sigma of 0.015
3. Restrained planarity
 C21C, C22C, C23C, C24C, C25C, C26C, C27C, C28C, C29C, C30C, C31C, C32C, C33C,
 C34C, C35C, C36C, C37C, C38C, C39C
 with sigma of 0.1
 C35B, C21B, C22B, C25B, C38B, C23B, C24B, C26B, C37B, C39B, C32B, C34B, C36B,
 C29B, C27B, C31B, C33B, C28B, C30B
 with sigma of 0.1
 C19C, C18C, C17C, C16C, C15C, C2C, C5C, C1C, C6C, C7C, C8C, C9C, C4C, C3C,
 C10C, C11C, C12C, C13C, C14C
 with sigma of 0.1
 C17B, C18B, C1B, C5B, C6B, C7B, C8B, C9B, C10B, C11B, C4B, C3B, C12B, C14B,
 C13B, C2B, C15B, C16B
 with sigma of 0.1
4. Uiso/Uaniso restraints and constraints
Uanis(C18B) \\sim Ueq: with sigma of 0.02 and sigma for terminal atoms of 0.04
Uanis(C38B) \\sim Ueq: with sigma of 0.02 and sigma for terminal atoms of 0.04
Uanis(C7B) = Uanis(C8A)
Uanis(C17B) = Uanis(C19A)
5. Rigid body (RIGU) restrains
 All non-hydrogen atoms
 with sigma for 1-2 distances of 0.002 and sigma for 1-3 distances of 0.002
6. Same fragment restrains
{C1A, C2A, C3A, C4A, C5A, C6A, C7A, C8A, C9A, C10A, C11A, C12A, C13A, C14A,
C15A, C16A, C17A, C18A, C19A} sigma for 1-2: 0.02, 1-3: 0.04
as in
{C1B, C2B, C3B, C4B, C5B, C6B, C7B, C8B, C9B, C10B, C11B, C12B, C13B, C14B,
C15B, C16B, C17B, C18B, C19B}
{C1A, C2A, C3A, C4A, C5A, C6A, C7A, C8A, C9A, C10A, C11A, C12A, C13A, C14A,
C15A, C16A, C17A, C18A, C19A} sigma for 1-2: 0.02, 1-3: 0.04
as in
{C1C, C2C, C3C, C4C, C5C, C6C, C7C, C8C, C9C, C10C, C11C, C12C, C13C, C14C,
C15C, C16C, C17C, C18C, C19C}
{C1A, C2A, C3A, C4A, C5A, C6A, C7A, C8A, C9A, C10A, C11A, C12A, C13A, C14A,
C15A, C16A, C17A, C18A, C19A} sigma for 1-2: 0.015, 1-3: 0.04
as in
{C21B, C22B, C23B, C24B, C25B, C26B, C27B, C28B, C29B, C30B, C31B, C32B, C33B,
C34B, C35B, C36B, C37B, C38B, C39B}
{C1A, C2A, C3A, C4A, C5A, C6A, C7A, C8A, C9A, C10A, C11A, C12A, C13A, C14A,
C15A, C16A, C17A, C18A, C19A} sigma for 1-2: 0.015, 1-3: 0.04
as in
{C21C, C22C, C23C, C24C, C25C, C26C, C27C, C28C, C29C, C30C, C31C, C32C, C33C,
C34C, C35C, C36C, C37C, C38C, C39C}
7. Others
 1*[Sof(C1A)+Sof(C2A)+Sof(C3A)+Sof(C4A)+Sof(C5A)+Sof(C6A)+Sof(H6A)+Sof(C7A)+
 Sof(H7A)+Sof(C8A)+Sof(H8A)+Sof(C9A)+Sof(C10A)+Sof(H10A)+Sof(C11A)+Sof(H11A)+
 Sof(C12A)+Sof(C13A)+Sof(H13A)+Sof(C14A)+Sof(H14A)+Sof(C15A)+Sof(C16A)+
 Sof(H16A)+Sof(C17A)+Sof(H17A)+Sof(C18A)+Sof(C19A)+Sof(H19A)+Sof(H19B)+
 Sof(H19C)]+1*[Sof(C1B)+Sof(C2B)+Sof(C3B)+Sof(C4B)+Sof(C5B)+Sof(C6B)+Sof(H6B)+
 Sof(C7B)+Sof(H7B)+Sof(C8B)+Sof(H8B)+Sof(C9B)+Sof(C10B)+Sof(H10B)+Sof(C11B)+
 Sof(H11B)+Sof(C12B)+Sof(C13B)+Sof(H13B)+Sof(C14B)+Sof(H14B)+Sof(C15B)+
 Sof(C16B)+Sof(H16B)+Sof(C17B)+Sof(H17B)+Sof(C18B)+Sof(C19B)+Sof(H19D)+
 Sof(H19E)+Sof(H19F)]+1*[Sof(C1C)+Sof(C2C)+Sof(C3C)+Sof(C4C)+Sof(C5C)+Sof(C6C)+
 Sof(H6C)+Sof(C7C)+Sof(H7C)+Sof(C8C)+Sof(H8C)+Sof(C9C)+Sof(C10C)+Sof(H10C)+
 Sof(C11C)+Sof(H11C)+Sof(C12C)+Sof(C13C)+Sof(H13C)+Sof(C14C)+Sof(H14C)+
 Sof(C15C)+Sof(C16C)+Sof(H16C)+Sof(C17C)+Sof(H17C)+Sof(C18C)+Sof(C19C)+
 Sof(H19G)+Sof(H19H)+Sof(H19I)]=1 with esd of 0.0001
 1*[Sof(C21A)+Sof(C22A)+Sof(C23A)+Sof(C24A)+Sof(C25A)+Sof(C26A)+Sof(H26A)+
 Sof(C27A)+Sof(H27A)+Sof(C28A)+Sof(H28A)+Sof(C29A)+Sof(C30A)+Sof(H30A)+
 Sof(C31A)+Sof(H31A)+Sof(C32A)+Sof(C33A)+Sof(H33A)+Sof(C34A)+Sof(H34A)+
 Sof(C35A)+Sof(C36A)+Sof(H36A)+Sof(C37A)+Sof(H37A)+Sof(C38A)+Sof(C39A)+
 Sof(H39A)+Sof(H39B)+Sof(H39C)]+1*[Sof(C21B)+Sof(C22B)+Sof(C23B)+Sof(C24B)+
 Sof(C25B)+Sof(C26B)+Sof(H26B)+Sof(C27B)+Sof(H27B)+Sof(C28B)+Sof(H28B)+
 Sof(C29B)+Sof(C30B)+Sof(H30B)+Sof(C31B)+Sof(H31B)+Sof(C32B)+Sof(C33B)+
 Sof(H33B)+Sof(C34B)+Sof(H34B)+Sof(C35B)+Sof(C36B)+Sof(H36B)+Sof(C37B)+
 Sof(H37B)+Sof(C38B)+Sof(C39B)+Sof(H39D)+Sof(H39E)+Sof(H39F)]+1*[Sof(C21C)+
 Sof(C22C)+Sof(C23C)+Sof(C24C)+Sof(C25C)+Sof(C26C)+Sof(H26C)+Sof(C27C)+
 Sof(H27C)+Sof(C28C)+Sof(H28C)+Sof(C29C)+Sof(C30C)+Sof(H30C)+Sof(C31C)+
 Sof(H31C)+Sof(C32C)+Sof(C33C)+Sof(H33C)+Sof(C34C)+Sof(H34C)+Sof(C35C)+
 Sof(C36C)+Sof(H36C)+Sof(C37C)+Sof(H37C)+Sof(C38C)+Sof(C39C)+Sof(H39G)+
 Sof(H39H)+Sof(H39I)]=1 with esd of 0.0001
 Sof(C1A)=Sof(C2A)=Sof(C3A)=Sof(C4A)=Sof(C5A)=Sof(C6A)=Sof(H6A)=Sof(C7A)=
 Sof(H7A)=Sof(C8A)=Sof(H8A)=Sof(C9A)=Sof(C10A)=Sof(H10A)=Sof(C11A)=Sof(H11A)=
 Sof(C12A)=Sof(C13A)=Sof(H13A)=Sof(C14A)=Sof(H14A)=Sof(C15A)=Sof(C16A)=
 Sof(H16A)=Sof(C17A)=Sof(H17A)=Sof(C18A)=Sof(C19A)=Sof(H19A)=Sof(H19B)=
 Sof(H19C)=FVAR(1)
 Sof(C1B)=Sof(C2B)=Sof(C3B)=Sof(C4B)=Sof(C5B)=Sof(C6B)=Sof(H6B)=Sof(C7B)=
 Sof(H7B)=Sof(C8B)=Sof(H8B)=Sof(C9B)=Sof(C10B)=Sof(H10B)=Sof(C11B)=Sof(H11B)=
 Sof(C12B)=Sof(C13B)=Sof(H13B)=Sof(C14B)=Sof(H14B)=Sof(C15B)=Sof(C16B)=
 Sof(H16B)=Sof(C17B)=Sof(H17B)=Sof(C18B)=Sof(C19B)=Sof(H19D)=Sof(H19E)=
 Sof(H19F)=FVAR(2)
 Sof(C1C)=Sof(C2C)=Sof(C3C)=Sof(C4C)=Sof(C5C)=Sof(C6C)=Sof(H6C)=Sof(C7C)=
 Sof(H7C)=Sof(C8C)=Sof(H8C)=Sof(C9C)=Sof(C10C)=Sof(H10C)=Sof(C11C)=Sof(H11C)=
 Sof(C12C)=Sof(C13C)=Sof(H13C)=Sof(C14C)=Sof(H14C)=Sof(C15C)=Sof(C16C)=
 Sof(H16C)=Sof(C17C)=Sof(H17C)=Sof(C18C)=Sof(C19C)=Sof(H19G)=Sof(H19H)=
 Sof(H19I)=FVAR(3)
 Sof(C21A)=Sof(C22A)=Sof(C23A)=Sof(C24A)=Sof(C25A)=Sof(C26A)=Sof(H26A)=
 Sof(C27A)=Sof(H27A)=Sof(C28A)=Sof(H28A)=Sof(C29A)=Sof(C30A)=Sof(H30A)=
 Sof(C31A)=Sof(H31A)=Sof(C32A)=Sof(C33A)=Sof(H33A)=Sof(C34A)=Sof(H34A)=
 Sof(C35A)=Sof(C36A)=Sof(H36A)=Sof(C37A)=Sof(H37A)=Sof(C38A)=Sof(C39A)=
 Sof(H39A)=Sof(H39B)=Sof(H39C)=FVAR(4)
 Sof(C21B)=Sof(C22B)=Sof(C23B)=Sof(C24B)=Sof(C25B)=Sof(C26B)=Sof(H26B)=
 Sof(C27B)=Sof(H27B)=Sof(C28B)=Sof(H28B)=Sof(C29B)=Sof(C30B)=Sof(H30B)=
 Sof(C31B)=Sof(H31B)=Sof(C32B)=Sof(C33B)=Sof(H33B)=Sof(C34B)=Sof(H34B)=
 Sof(C35B)=Sof(C36B)=Sof(H36B)=Sof(C37B)=Sof(H37B)=Sof(C38B)=Sof(C39B)=
 Sof(H39D)=Sof(H39E)=Sof(H39F)=FVAR(5)
 Sof(C21C)=Sof(C22C)=Sof(C23C)=Sof(C24C)=Sof(C25C)=Sof(C26C)=Sof(H26C)=
 Sof(C27C)=Sof(H27C)=Sof(C28C)=Sof(H28C)=Sof(C29C)=Sof(C30C)=Sof(H30C)=
 Sof(C31C)=Sof(H31C)=Sof(C32C)=Sof(C33C)=Sof(H33C)=Sof(C34C)=Sof(H34C)=
 Sof(C35C)=Sof(C36C)=Sof(H36C)=Sof(C37C)=Sof(H37C)=Sof(C38C)=Sof(C39C)=
 Sof(H39G)=Sof(H39H)=Sof(H39I)=FVAR(6)
 Uiso(C1C)=Uiso(C2C)=Uiso(C3C)=Uiso(C4C)=Uiso(C5C)=Uiso(C6C)=Uiso(C7C)=
 Uiso(C8C)=Uiso(C9C)=Uiso(C10C)=Uiso(C11C)=Uiso(C12C)=Uiso(C13C)=Uiso(C14C)=
 Uiso(C15C)=Uiso(C16C)=Uiso(C17C)=Uiso(C18C)=Uiso(C19C)=FVAR(7)
 Uiso(C21C)=Uiso(C22C)=Uiso(C23C)=Uiso(C24C)=Uiso(C25C)=Uiso(C26C)=Uiso(C27C)=
 Uiso(C28C)=Uiso(C29C)=Uiso(C30C)=Uiso(C31C)=Uiso(C32C)=Uiso(C33C)=Uiso(C34C)=
 Uiso(C35C)=Uiso(C36C)=Uiso(C37C)=Uiso(C38C)=Uiso(C39C)=FVAR(8)
8.a Riding coordinates:
 C19A(H19A,H19B,H19C), C19B(H19D,H19E,H19F), C19C(H19G,H19H,H19I), C39A(H39A,
 H39B,H39C), C39B(H39D,H39E,H39F), C39C(H39G,H39H,H39I)
8.b Aromatic/amide H refined with riding coordinates:
 C6A(H6A), C7A(H7A), C8A(H8A), C10A(H10A), C11A(H11A), C13A(H13A), C14A(H14A),
 C16A(H16A), C17A(H17A), C6B(H6B), C7B(H7B), C8B(H8B), C10B(H10B), C11B(H11B),
 C13B(H13B), C14B(H14B), C16B(H16B), C17B(H17B), C6C(H6C), C7C(H7C), C8C(H8C),
 C10C(H10C), C11C(H11C), C13C(H13C), C14C(H14C), C16C(H16C), C17C(H17C),
 C26A(H26A), C27A(H27A), C28A(H28A), C30A(H30A), C31A(H31A), C33A(H33A),
 C34A(H34A), C36A(H36A), C37A(H37A), C26B(H26B), C27B(H27B), C28B(H28B),
 C30B(H30B), C31B(H31B), C33B(H33B), C34B(H34B), C36B(H36B), C37B(H37B),
 C26C(H26C), C27C(H27C), C28C(H28C), C30C(H30C), C31C(H31C), C33C(H33C),
 C34C(H34C), C36C(H36C), C37C(H37C)
;
_olex2_submission_special_instructions 'No special instructions were received'

loop_
_space_group_symop_operation_xyz
'x, y, z'
'-x, y+1/2, -z+1/2'
'-x, -y, -z'
'x, -y-1/2, z-1/2'

loop_
_atom_site_label
_atom_site_type_symbol
_atom_site_fract_x
_atom_site_fract_y
_atom_site_fract_z
_atom_site_U_iso_or_equiv
_atom_site_adp_type
_atom_site_occupancy
_atom_site_site_symmetry_order
_atom_site_calc_flag
_atom_site_refinement_flags_posn
_atom_site_refinement_flags_adp
_atom_site_refinement_flags_occupancy
_atom_site_disorder_assembly
_atom_site_disorder_group
C1A C 0.5012(8) 0.5398(16) 0.7909(13) 0.068(6) Uani 0.624(4) 1 d D . P A 1
C2A C 0.5782(7) 0.5575(19) 0.8576(14) 0.067(6) Uani 0.624(4) 1 d D . P A 1
C3A C 0.5815(7) 0.6212(19) 0.9545(14) 0.067(6) Uani 0.624(4) 1 d D . P A 1
C4A C 0.5067(7) 0.638(2) 0.9560(14) 0.069(6) Uani 0.624(4) 1 d D . P A 1
C5A C 0.4535(7) 0.591(2) 0.8521(15) 0.078(6) Uani 0.624(4) 1 d D . P A 1
C6A C 0.3792(8) 0.6094(14) 0.8489(14) 0.083(5) Uani 0.624(4) 1 d D . P A 1
H6A H 0.340693 0.579593 0.782247 0.100 Uiso 0.624(4) 1 calc R U P A 1
C7A C 0.3512(8) 0.6669(15) 0.9318(14) 0.094(6) Uani 0.624(4) 1 d D . P A 1
H7A H 0.298506 0.674261 0.925237 0.113 Uiso 0.624(4) 1 calc R U P A 1
C8A C 0.4151(7) 0.712(3) 1.0272(19) 0.084(4) Uani 0.624(4) 1 d D . P A 1
H8A H 0.402046 0.754922 1.084757 0.100 Uiso 0.624(4) 1 calc R U P A 1
C9A C 0.4963(7) 0.7001(15) 1.0448(13) 0.074(5) Uani 0.624(4) 1 d D . P A 1
C10A C 0.5627(8) 0.7413(15) 1.1374(13) 0.079(5) Uani 0.624(4) 1 d D . P A 1
H10A H 0.556328 0.781145 1.201975 0.095 Uiso 0.624(4) 1 calc R U P A 1
C11A C 0.6388(9) 0.722(2) 1.1313(16) 0.080(7) Uani 0.624(4) 1 d D . P A 1
H11A H 0.682566 0.750242 1.190994 0.096 Uiso 0.624(4) 1 calc R U P A 1
C12A C 0.6485(7) 0.6581(14) 1.0346(11) 0.064(4) Uani 0.624(4) 1 d D . P A 1
C13A C 0.7193(7) 0.6291(16) 1.0146(15) 0.074(5) Uani 0.624(4) 1 d D . P A 1
H13A H 0.767480 0.650898 1.068794 0.088 Uiso 0.624(4) 1 calc R U P A 1
C14A C 0.7152(8) 0.566(2) 0.9106(18) 0.093(8) Uani 0.624(4) 1 d D . P A 1
H14A H 0.760826 0.551742 0.892660 0.111 Uiso 0.624(4) 1 calc R U P A 1
C15A C 0.6420(7) 0.5245(17) 0.8331(13) 0.075(6) Uani 0.624(4) 1 d D . P A 1
C16A C 0.6254(9) 0.462(2) 0.7251(15) 0.086(7) Uani 0.624(4) 1 d D . P A 1
H16A H 0.666911 0.439785 0.699622 0.104 Uiso 0.624(4) 1 calc R U P A 1
C17A C 0.5481(8) 0.4327(14) 0.6544(13) 0.077(5) Uani 0.624(4) 1 d D . P A 1
H17A H 0.538330 0.387596 0.585756 0.092 Uiso 0.624(4) 1 calc R U P A 1
C18A C 0.4863(8) 0.4745(12) 0.6921(12) 0.073(5) Uani 0.624(4) 1 d D . P A 1
C19A C 0.4068(11) 0.451(2) 0.6195(18) 0.106(5) Uani 0.624(4) 1 d D . P A 1
H19A H 0.399218 0.366616 0.610656 0.158 Uiso 0.624(4) 1 d R U P A 1
H19B H 0.396948 0.486426 0.542866 0.158 Uiso 0.624(4) 1 d R U P A 1
H19C H 0.371268 0.483226 0.656256 0.158 Uiso 0.624(4) 1 d R U P A 1
C1B C 0.4688(13) 0.5523(17) 0.8069(18) 0.075(10) Uani 0.312(4) 1 d D . P B 2
C2B C 0.5453(14) 0.538(4) 0.815(3) 0.096(16) Uani 0.312(4) 1 d D . P B 2
C3B C 0.5902(12) 0.597(4) 0.913(3) 0.083(13) Uani 0.312(4) 1 d D . P B 2
C4B C 0.5412(14) 0.648(3) 0.967(3) 0.070(10) Uani 0.312(4) 1 d D . P B 2
C5B C 0.4635(13) 0.624(3) 0.902(3) 0.069(10) Uani 0.312(4) 1 d D . P B 2
C6B C 0.4085(15) 0.664(3) 0.946(2) 0.092(11) Uani 0.312(4) 1 d D . P B 2
H6B H 0.356178 0.647512 0.904485 0.111 Uiso 0.312(4) 1 calc DR U P B 2
C7B C 0.4259(15) 0.731(5) 1.052(4) 0.084(4) Uani 0.312(4) 1 d D . P B 2
H7B H 0.388806 0.762306 1.082429 0.100 Uiso 0.312(4) 1 calc R U P B 2
C8B C 0.5078(15) 0.743(3) 1.103(3) 0.083(10) Uani 0.312(4) 1 d D . P B 2
H8B H 0.522568 0.781482 1.176519 0.100 Uiso 0.312(4) 1 calc R U P B 2
C9B C 0.5722(13) 0.709(3) 1.068(2) 0.088(10) Uani 0.312(4) 1 d D . P B 2
C10B C 0.6552(13) 0.718(5) 1.111(3) 0.091(15) Uani 0.312(4) 1 d D . P B 2
H10B H 0.678934 0.759107 1.181172 0.109 Uiso 0.312(4) 1 calc R U P B 2
C11B C 0.7032(17) 0.666(3) 1.052(3) 0.096(11) Uani 0.312(4) 1 d D . P B 2
H11B H 0.757502 0.674425 1.082806 0.115 Uiso 0.312(4) 1 calc R U P B 2
C12B C 0.6688(13) 0.602(3) 0.946(2) 0.096(10) Uani 0.312(4) 1 d D . P B 2
C13B C 0.6995(18) 0.535(3) 0.872(3) 0.091(11) Uani 0.312(4) 1 d D . P B 2
H13B H 0.753665 0.529348 0.890732 0.110 Uiso 0.312(4) 1 calc R U P B 2
C14B C 0.6505(15) 0.476(4) 0.771(3) 0.093(12) Uani 0.312(4) 1 d D . P B 2
H14B H 0.674147 0.433118 0.725098 0.112 Uiso 0.312(4) 1 calc R U P B 2
C15B C 0.5679(14) 0.477(3) 0.735(3) 0.097(11) Uani 0.312(4) 1 d D . P B 2
C16B C 0.5021(18) 0.435(5) 0.643(3) 0.25(4) Uani 0.312(4) 1 d D . P B 2
H16B H 0.513355 0.396429 0.581488 0.295 Uiso 0.312(4) 1 calc R U P B 2
C17B C 0.4216(19) 0.442(3) 0.631(3) 0.106(5) Uani 0.312(4) 1 d D . P B 2
H17B H 0.382240 0.406265 0.568905 0.127 Uiso 0.312(4) 1 calc R U P B 2
C18B C 0.4065(15) 0.508(2) 0.721(2) 0.091(8) Uani 0.312(4) 1 d D U P B 2
C19B C 0.3360(17) 0.544(4) 0.727(3) 0.130(13) Uani 0.312(4) 1 d D . P B 2
H19D H 0.336489 0.629332 0.734342 0.196 Uiso 0.312(4) 1 d DR U P B 2
H19E H 0.327499 0.509672 0.795622 0.196 Uiso 0.312(4) 1 d DR U P B 2
H19F H 0.294579 0.520892 0.657122 0.196 Uiso 0.312(4) 1 d DR U P B 2
C1C C 0.587(3) 0.564(6) 0.876(6) 0.030(12) Uiso 0.064(4) 1 d D U P C 3
C2C C 0.515(3) 0.525(6) 0.806(6) 0.030(12) Uiso 0.064(4) 1 d D U P C 3
C3C C 0.460(2) 0.584(6) 0.839(6) 0.030(12) Uiso 0.064(4) 1 d D U P C 3
C4C C 0.497(3) 0.658(6) 0.932(5) 0.030(12) Uiso 0.064(4) 1 d D U P C 3
C5C C 0.578(3) 0.648(6) 0.959(6) 0.030(12) Uiso 0.064(4) 1 d D U P C 3
C6C C 0.617(3) 0.721(6) 1.047(6) 0.030(12) Uiso 0.064(4) 1 d D U P C 3
H6C H 0.671742 0.719994 1.066157 0.036 Uiso 0.064(4) 1 calc R U P C 3
C7C C 0.588(3) 0.800(6) 1.113(6) 0.030(12) Uiso 0.064(4) 1 d D U P C 3
H7C H 0.618707 0.847001 1.175357 0.036 Uiso 0.064(4) 1 calc R U P C 3
C8C C 0.505(3) 0.798(6) 1.071(6) 0.030(12) Uiso 0.064(4) 1 d D U P C 3
H8C H 0.479689 0.849750 1.108147 0.036 Uiso 0.064(4) 1 calc R U P C 3
C9C C 0.455(3) 0.727(6) 0.980(6) 0.030(12) Uiso 0.064(4) 1 d D U P C 3
C10C C 0.372(3) 0.713(7) 0.931(7) 0.030(12) Uiso 0.064(4) 1 d D U P C 3
H10C H 0.340552 0.759710 0.960926 0.036 Uiso 0.064(4) 1 calc R U P C 3
C11C C 0.337(3) 0.632(7) 0.839(6) 0.030(12) Uiso 0.064(4) 1 d D U P C 3
H11C H 0.282493 0.622500 0.813064 0.036 Uiso 0.064(4) 1 calc R U P C 3
C12C C 0.383(3) 0.565(6) 0.787(6) 0.030(12) Uiso 0.064(4) 1 d D U P C 3
C13C C 0.364(3) 0.486(7) 0.692(6) 0.030(12) Uiso 0.064(4) 1 d D U P C 3
H13C H 0.312268 0.477121 0.644281 0.036 Uiso 0.064(4) 1 calc R U P C 3
C14C C 0.423(3) 0.419(7) 0.666(6) 0.030(12) Uiso 0.064(4) 1 d D U P C 3
H14C H 0.407661 0.357698 0.610666 0.036 Uiso 0.064(4) 1 calc R U P C 3
C15C C 0.504(3) 0.443(6) 0.721(6) 0.030(12) Uiso 0.064(4) 1 d D U P C 3
C16C C 0.575(3) 0.405(7) 0.709(6) 0.030(12) Uiso 0.064(4) 1 d D U P C 3
H16C H 0.571590 0.351666 0.647664 0.036 Uiso 0.064(4) 1 calc R U P C 3
C17C C 0.651(3) 0.439(6) 0.781(6) 0.030(12) Uiso 0.064(4) 1 d D U P C 3
H17C H 0.695857 0.407013 0.771597 0.036 Uiso 0.064(4) 1 calc R U P C 3
C18C C 0.655(3) 0.525(6) 0.868(5) 0.030(12) Uiso 0.064(4) 1 d D U P C 3
C19C C 0.727(3) 0.567(7) 0.942(7) 0.030(12) Uiso 0.064(4) 1 d D U P C 3
H19G H 0.724112 0.649532 0.958780 0.044 Uiso 0.064(4) 1 d R U P C 3
H19H H 0.766292 0.555192 0.904250 0.044 Uiso 0.064(4) 1 d R U P C 3
H19I H 0.742122 0.522772 1.015260 0.044 Uiso 0.064(4) 1 d R U P C 3
C21A C -0.0282(9) 0.555(2) 0.345(2) 0.084(7) Uani 0.569(4) 1 d D . P D 1
C22A C -0.0229(9) 0.648(2) 0.423(2) 0.089(8) Uani 0.569(4) 1 d D . P D 1
C23A C 0.0491(8) 0.682(2) 0.475(3) 0.098(8) Uani 0.569(4) 1 d D . P D 1
C24A C 0.0965(11) 0.6107(19) 0.435(2) 0.109(11) Uani 0.569(4) 1 d D . P D 1
C25A C 0.0501(8) 0.532(2) 0.356(2) 0.098(9) Uani 0.569(4) 1 d D . P D 1
C26A C 0.0853(12) 0.452(2) 0.312(2) 0.128(8) Uani 0.569(4) 1 d D . P D 1
H26A H 0.053766 0.397036 0.260215 0.154 Uiso 0.569(4) 1 calc R U P D 1
C27A C 0.1684(12) 0.443(3) 0.337(3) 0.151(12) Uani 0.569(4) 1 d D . P D 1
H27A H 0.192307 0.385093 0.305124 0.181 Uiso 0.569(4) 1 calc R U P D 1
C28A C 0.2101(10) 0.533(2) 0.417(3) 0.173(12) Uani 0.569(4) 1 d D . P D 1
H28A H 0.264518 0.535669 0.436708 0.208 Uiso 0.569(4) 1 calc R U P D 1
C29A C 0.1727(12) 0.620(2) 0.468(2) 0.145(9) Uani 0.569(4) 1 d D . P D 1
C30A C 0.2069(11) 0.711(4) 0.554(4) 0.20(2) Uani 0.569(4) 1 d D . P D 1
H30A H 0.261290 0.717826 0.583423 0.246 Uiso 0.569(4) 1 calc R U P D 1
C31A C 0.1598(10) 0.791(2) 0.595(2) 0.145(9) Uani 0.569(4) 1 d D . P D 1
H31A H 0.181250 0.853524 0.646253 0.174 Uiso 0.569(4) 1 calc R U P D 1
C32A C 0.0778(9) 0.768(2) 0.551(2) 0.124(8) Uani 0.569(4) 1 d D . P D 1
C33A C 0.0185(12) 0.8358(18) 0.5760(17) 0.113(7) Uani 0.569(4) 1 d D . P D 1
H33A H 0.033741 0.898038 0.629956 0.135 Uiso 0.569(4) 1 calc R U P D 1
C34A C -0.0633(12) 0.8127(17) 0.5219(19) 0.113(8) Uani 0.569(4) 1 d D . P D 1
H34A H -0.103038 0.859592 0.532313 0.136 Uiso 0.569(4) 1 calc R U P D 1
C35A C -0.0767(9) 0.7079(17) 0.4495(17) 0.089(6) Uani 0.569(4) 1 d D . P D 1
C36A C -0.1531(9) 0.6655(17) 0.3842(16) 0.089(6) Uani 0.569(4) 1 d D . P D 1
H36A H -0.195598 0.704379 0.395796 0.107 Uiso 0.569(4) 1 calc R U P D 1
C37A C -0.1703(9) 0.5686(17) 0.3027(17) 0.090(6) Uani 0.569(4) 1 d D . P D 1
H37A H -0.220590 0.541791 0.261190 0.109 Uiso 0.569(4) 1 calc R U P D 1
C38A C -0.1001(11) 0.5186(17) 0.2932(17) 0.084(5) Uani 0.569(4) 1 d D . P D 1
C39A C -0.1244(14) 0.4281(19) 0.207(2) 0.111(7) Uani 0.569(4) 1 d . . P D 1
H39A H -0.160188 0.460660 0.134821 0.167 Uiso 0.569(4) 1 d R U P D 1
H39B H -0.149728 0.364980 0.234171 0.167 Uiso 0.569(4) 1 d R U P D 1
H39C H -0.078948 0.397670 0.191231 0.167 Uiso 0.569(4) 1 d R U P D 1
C21B C 0.0213(14) 0.5348(19) 0.354(2) 0.094(11) Uani 0.363(4) 1 d D . P E 2
C22B C 0.0933(13) 0.5803(19) 0.4112(19) 0.089(13) Uani 0.363(4) 1 d D . P E 2
C23B C 0.0808(12) 0.675(3) 0.473(3) 0.083(12) Uani 0.363(4) 1 d D . P E 2
C24B C 0.0015(13) 0.690(3) 0.448(4) 0.093(12) Uani 0.363(4) 1 d D . P E 2
C25B C -0.0398(13) 0.601(3) 0.373(3) 0.100(12) Uani 0.363(4) 1 d D . P E 2
C26B C -0.1187(14) 0.600(3) 0.341(4) 0.173(17) Uani 0.363(4) 1 d D . P E 2
H26B H -0.146623 0.543111 0.286425 0.208 Uiso 0.363(4) 1 calc DR U P E 2
C27B C -0.1598(17) 0.682(5) 0.387(5) 0.32(5) Uani 0.363(4) 1 d D . P E 2
H27B H -0.214068 0.685453 0.367579 0.382 Uiso 0.363(4) 1 calc R U P E 2
C28B C -0.1060(16) 0.759(3) 0.466(4) 0.158(16) Uani 0.363(4) 1 d D . P E 2
H28B H -0.130553 0.810307 0.504406 0.190 Uiso 0.363(4) 1 calc R U P E 2
C29B C -0.0243(16) 0.777(3) 0.502(3) 0.134(14) Uani 0.363(4) 1 d D . P E 2
C30B C 0.0324(18) 0.855(4) 0.575(5) 0.30(5) Uani 0.363(4) 1 d D . P E 2
H30B H 0.016202 0.918360 0.611530 0.365 Uiso 0.363(4) 1 calc R U P E 2
C31B C 0.1131(18) 0.839(3) 0.594(3) 0.119(12) Uani 0.363(4) 1 d D . P E 2
H31B H 0.149471 0.891132 0.643356 0.143 Uiso 0.363(4) 1 calc R U P E 2
C32B C 0.1389(13) 0.745(3) 0.538(3) 0.104(11) Uani 0.363(4) 1 d D . P E 2
C33B C 0.2147(14) 0.706(3) 0.548(3) 0.102(11) Uani 0.363(4) 1 d D . P E 2
H33B H 0.258739 0.741300 0.601894 0.122 Uiso 0.363(4) 1 calc R U P E 2
C34B C 0.2229(16) 0.611(3) 0.476(3) 0.120(12) Uani 0.363(4) 1 d D . P E 2
H34B H 0.273074 0.596388 0.473687 0.144 Uiso 0.363(4) 1 calc R U P E 2
C35B C 0.1617(14) 0.538(2) 0.408(2) 0.108(10) Uani 0.363(4) 1 d D . P E 2
C36B C 0.1498(19) 0.436(4) 0.334(5) 0.18(3) Uani 0.363(4) 1 d D . P E 2
H36B H 0.194147 0.398296 0.328625 0.213 Uiso 0.363(4) 1 calc R U P E 2
C37B C 0.0759(17) 0.388(3) 0.269(4) 0.167(16) Uani 0.363(4) 1 d D . P E 2
H37B H 0.071994 0.323600 0.218400 0.200 Uiso 0.363(4) 1 calc R U P E 2
C38B C 0.0087(17) 0.439(2) 0.283(3) 0.130(11) Uani 0.363(4) 1 d D U P E 2
C39B C -0.0655(19) 0.387(2) 0.232(3) 0.148(14) Uani 0.363(4) 1 d D . P E 2
H39D H -0.094377 0.390928 0.286846 0.222 Uiso 0.363(4) 1 d DR U P E 2
H39E H -0.058627 0.305008 0.214766 0.222 Uiso 0.363(4) 1 d R U P E 2
H39F H -0.093977 0.427288 0.160246 0.222 Uiso 0.363(4) 1 d R U P E 2
C21C C 0.107(2) 0.645(5) 0.469(5) 0.046(12) Uiso 0.068(4) 1 d D U P F 3
C22C C 0.074(3) 0.552(4) 0.398(5) 0.046(12) Uiso 0.068(4) 1 d D U P F 3
C23C C -0.005(3) 0.565(4) 0.364(4) 0.046(12) Uiso 0.068(4) 1 d D U P F 3
C24C C -0.022(2) 0.667(5) 0.413(7) 0.046(12) Uiso 0.068(4) 1 d D U P F 3
C25C C 0.048(3) 0.721(5) 0.481(7) 0.046(12) Uiso 0.068(4) 1 d D U P F 3
C26C C 0.035(3) 0.822(5) 0.531(7) 0.046(12) Uiso 0.068(4) 1 d D U P F 3
H26C H 0.079796 0.862773 0.575657 0.055 Uiso 0.068(4) 1 calc R U P F 3
C27C C -0.037(4) 0.875(6) 0.526(8) 0.046(12) Uiso 0.068(4) 1 d D U P F 3
H27C H -0.041652 0.943295 0.566582 0.055 Uiso 0.068(4) 1 calc R U P F 3
C28C C -0.100(3) 0.808(6) 0.450(8) 0.046(12) Uiso 0.068(4) 1 d D U P F 3
H28C H -0.149965 0.840734 0.434283 0.055 Uiso 0.068(4) 1 calc R U P F 3
C29C C -0.096(3) 0.698(6) 0.396(7) 0.046(12) Uiso 0.068(4) 1 d D U P F 3
C30C C -0.154(3) 0.621(7) 0.320(8) 0.046(12) Uiso 0.068(4) 1 d D U P F 3
H30C H -0.206321 0.640306 0.302352 0.055 Uiso 0.068(4) 1 calc R U P F 3
C31C C -0.134(3) 0.516(7) 0.271(8) 0.046(12) Uiso 0.068(4) 1 d D U P F 3
H31C H -0.173471 0.466021 0.226003 0.055 Uiso 0.068(4) 1 calc R U P F 3
C32C C -0.054(3) 0.487(6) 0.292(7) 0.046(12) Uiso 0.068(4) 1 d D U P F 3
C33C C -0.018(3) 0.393(6) 0.253(8) 0.046(12) Uiso 0.068(4) 1 d D U P F 3
H33C H -0.048678 0.336986 0.201068 0.055 Uiso 0.068(4) 1 calc R U P F 3
C34C C 0.064(3) 0.383(6) 0.292(8) 0.046(12) Uiso 0.068(4) 1 d D U P F 3
H34C H 0.086045 0.319167 0.264919 0.055 Uiso 0.068(4) 1 calc R U P F 3
C35C C 0.115(3) 0.464(6) 0.371(7) 0.046(12) Uiso 0.068(4) 1 d D U P F 3
C36C C 0.197(3) 0.484(7) 0.419(8) 0.046(12) Uiso 0.068(4) 1 d D U P F 3
H36C H 0.229324 0.432039 0.396493 0.055 Uiso 0.068(4) 1 calc R U P F 3
C37C C 0.233(3) 0.576(7) 0.499(8) 0.046(12) Uiso 0.068(4) 1 d D U P F 3
H37C H 0.287208 0.578458 0.536331 0.055 Uiso 0.068(4) 1 calc R U P F 3
C38C C 0.184(3) 0.664(6) 0.519(8) 0.046(12) Uiso 0.068(4) 1 d D U P F 3
C39C C 0.210(4) 0.764(7) 0.594(8) 0.046(12) Uiso 0.068(4) 1 d D U P F 3
H39G H 0.232466 0.820701 0.555048 0.069 Uiso 0.068(4) 1 d R U P F 3
H39H H 0.248556 0.739151 0.666928 0.069 Uiso 0.068(4) 1 d R U P F 3
H39I H 0.166216 0.799241 0.611108 0.069 Uiso 0.068(4) 1 d R U P F 3

loop_
_atom_site_aniso_label
_atom_site_aniso_U_11
_atom_site_aniso_U_22
_atom_site_aniso_U_33
_atom_site_aniso_U_23
_atom_site_aniso_U_13
_atom_site_aniso_U_12
C1A 0.090(7) 0.048(15) 0.068(9) 0.010(9) 0.027(7) -0.002(9)
C2A 0.084(7) 0.051(15) 0.070(10) 0.009(9) 0.030(6) 0.008(8)
C3A 0.075(6) 0.057(16) 0.072(10) 0.004(9) 0.027(6) 0.000(8)
C4A 0.078(7) 0.062(16) 0.072(10) 0.010(10) 0.032(6) 0.004(9)
C5A 0.079(6) 0.076(17) 0.078(11) 0.007(10) 0.024(6) 0.003(9)
C6A 0.080(7) 0.064(12) 0.106(12) 0.004(9) 0.030(8) -0.010(9)
C7A 0.107(10) 0.061(13) 0.128(13) 0.014(10) 0.058(8) 0.003(11)
C8A 0.114(7) 0.046(12) 0.109(12) 0.008(7) 0.062(7) 0.010(8)
C9A 0.109(7) 0.049(13) 0.075(10) 0.013(8) 0.043(7) 0.005(9)
C10A 0.120(9) 0.049(13) 0.078(11) 0.006(9) 0.044(8) 0.000(10)
C11A 0.118(9) 0.062(16) 0.062(10) 0.014(10) 0.034(8) 0.011(11)
C12A 0.077(7) 0.050(11) 0.066(9) 0.012(8) 0.024(6) 0.004(8)
C13A 0.070(8) 0.064(14) 0.086(12) 0.000(10) 0.025(8) -0.005(9)
C14A 0.079(8) 0.10(2) 0.093(13) -0.013(12) 0.026(8) 0.012(10)
C15A 0.087(8) 0.069(14) 0.071(10) -0.004(9) 0.027(7) 0.011(9)
C16A 0.125(10) 0.061(15) 0.076(11) -0.006(11) 0.036(9) 0.012(11)
C17A 0.137(11) 0.040(11) 0.052(11) 0.010(8) 0.027(8) 0.002(10)
C18A 0.123(9) 0.032(11) 0.060(9) 0.022(7) 0.023(7) 0.003(9)
C19A 0.141(9) 0.063(9) 0.090(10) 0.015(8) 0.008(8) -0.013(9)
C1B 0.105(11) 0.04(2) 0.089(15) 0.014(15) 0.044(10) -0.004(13)
C2B 0.109(12) 0.08(4) 0.11(2) 0.00(2) 0.052(11) 0.002(15)
C3B 0.099(10) 0.05(3) 0.11(2) 0.014(19) 0.049(11) -0.001(13)
C4B 0.097(12) 0.03(2) 0.085(16) 0.025(15) 0.037(11) 0.002(14)
C5B 0.095(11) 0.04(2) 0.083(16) 0.023(15) 0.038(11) 0.006(14)
C6B 0.106(14) 0.06(2) 0.123(18) -0.010(16) 0.055(13) -0.003(17)
C7B 0.114(7) 0.046(12) 0.109(12) 0.008(7) 0.062(7) 0.010(8)
C8B 0.117(8) 0.03(2) 0.107(19) 0.014(17) 0.049(10) 0.005(13)
C9B 0.099(9) 0.06(2) 0.103(18) 0.003(15) 0.034(11) -0.002(14)
C10B 0.100(10) 0.08(4) 0.09(2) 0.03(2) 0.027(12) -0.001(16)
C11B 0.098(13) 0.08(3) 0.11(2) 0.030(18) 0.035(14) 0.002(19)
C12B 0.099(11) 0.10(3) 0.10(2) 0.025(17) 0.049(12) 0.003(15)
C13B 0.110(14) 0.07(3) 0.11(3) 0.04(2) 0.069(15) 0.00(2)
C14B 0.119(11) 0.08(4) 0.10(3) 0.04(2) 0.066(14) 0.014(18)
C15B 0.119(11) 0.07(3) 0.12(2) 0.005(17) 0.060(13) 0.008(17)
C16B 0.158(12) 0.34(9) 0.23(4) -0.17(6) 0.052(14) -0.019(18)
C17B 0.141(9) 0.063(9) 0.090(10) 0.015(8) 0.008(8) -0.013(9)
C18B 0.122(12) 0.051(16) 0.095(13) 0.028(11) 0.027(10) -0.019(12)
C19B 0.116(13) 0.12(3) 0.15(3) 0.04(3) 0.034(16) -0.013(18)
C21A 0.082(7) 0.104(16) 0.078(16) 0.021(12) 0.041(9) 0.002(9)
C22A 0.091(9) 0.109(16) 0.077(17) 0.018(13) 0.041(10) -0.001(9)
C23A 0.102(9) 0.121(17) 0.075(17) 0.023(13) 0.034(11) -0.017(10)
C24A 0.086(8) 0.14(2) 0.11(2) 0.028(17) 0.044(11) -0.014(10)
C25A 0.087(9) 0.121(18) 0.10(2) 0.023(14) 0.050(11) 0.007(10)
C26A 0.142(15) 0.142(19) 0.12(2) 0.038(14) 0.071(15) 0.047(13)
C27A 0.152(17) 0.19(3) 0.14(3) 0.103(17) 0.102(18) 0.082(16)
C28A 0.105(16) 0.27(3) 0.15(3) 0.098(19) 0.048(17) 0.051(15)
C29A 0.084(9) 0.21(2) 0.14(2) 0.064(15) 0.040(12) -0.021(12)
C30A 0.103(16) 0.27(4) 0.21(4) 0.02(3) 0.013(19) -0.055(17)
C31A 0.137(14) 0.18(3) 0.09(2) 0.066(15) -0.003(13) -0.063(14)
C32A 0.130(13) 0.152(18) 0.082(17) 0.009(11) 0.023(12) -0.036(11)
C33A 0.177(15) 0.114(16) 0.038(15) 0.019(11) 0.023(13) -0.017(13)
C34A 0.160(14) 0.131(16) 0.057(16) 0.000(12) 0.047(14) 0.006(14)
C35A 0.103(10) 0.121(15) 0.046(13) 0.009(10) 0.028(9) 0.010(9)
C36A 0.089(9) 0.114(15) 0.060(14) 0.051(9) 0.020(10) 0.018(10)
C37A 0.070(9) 0.115(15) 0.077(14) 0.041(9) 0.013(10) -0.009(10)
C38A 0.091(8) 0.087(14) 0.074(14) 0.045(8) 0.026(9) -0.003(9)
C39A 0.142(19) 0.080(14) 0.102(17) 0.037(10) 0.027(14) -0.002(12)
C21B 0.140(14) 0.088(18) 0.05(2) 0.038(16) 0.028(15) 0.008(13)
C22B 0.120(13) 0.09(2) 0.06(3) 0.03(2) 0.043(14) 0.022(12)
C23B 0.099(12) 0.095(19) 0.06(2) 0.021(17) 0.033(13) 0.014(11)
C24B 0.099(13) 0.09(2) 0.09(3) 0.030(18) 0.038(14) 0.016(12)
C25B 0.106(12) 0.11(2) 0.07(3) 0.041(18) 0.015(14) 0.003(13)
C26B 0.103(13) 0.19(4) 0.20(4) 0.07(3) 0.008(18) -0.002(16)
C27B 0.10(2) 0.36(7) 0.48(10) -0.07(7) 0.07(3) 0.02(2)
C28B 0.127(19) 0.18(4) 0.19(5) 0.09(3) 0.09(2) 0.055(19)
C29B 0.134(19) 0.13(2) 0.16(3) 0.01(2) 0.08(2) 0.033(17)
C30B 0.20(2) 0.29(6) 0.43(10) -0.23(7) 0.10(3) 0.01(2)
C31B 0.17(2) 0.11(2) 0.08(3) 0.002(18) 0.05(2) -0.01(2)
C32B 0.111(14) 0.12(2) 0.08(2) 0.010(16) 0.029(15) 0.000(13)
C33B 0.107(13) 0.13(3) 0.07(2) 0.068(16) 0.031(16) 0.006(15)
C34B 0.119(15) 0.14(3) 0.11(3) 0.066(18) 0.060(18) 0.039(16)
C35B 0.143(15) 0.12(2) 0.09(2) 0.049(16) 0.066(17) 0.049(14)
C36B 0.23(2) 0.16(4) 0.19(5) -0.02(4) 0.13(3) 0.04(2)
C37B 0.28(2) 0.10(3) 0.14(4) 0.01(2) 0.10(2) 0.019(18)
C38B 0.210(19) 0.103(17) 0.077(19) 0.021(12) 0.046(15) -0.007(14)
C39B 0.25(2) 0.14(3) 0.03(2) 0.03(2) 0.02(2) -0.05(2)

loop_
_atom_type_symbol
_atom_type_description
_atom_type_scat_dispersion_real
_atom_type_scat_dispersion_imag
_atom_type_scat_source
C C 0.0033 0.0016 'International Tables Vol C Tables 4.2.6.8 and 6.1.1.4'
H H 0.0000 0.0000 'International Tables Vol C Tables 4.2.6.8 and 6.1.1.4'

loop_
_geom_angle_atom_site_label_1
_geom_angle_atom_site_label_2
_geom_angle_atom_site_label_3
_geom_angle
_geom_angle_site_symmetry_1
_geom_angle_site_symmetry_3
_geom_angle_publ_flag
C2A C1A C5A 108.1(11) . . ?
C18A C1A C2A 117.6(12) . . ?
C18A C1A C5A 134.1(13) . . ?
C3A C2A C1A 109.1(10) . . ?
C15A C2A C1A 128.0(12) . . ?
C15A C2A C3A 122.8(12) . . ?
C2A C3A C4A 108.6(10) . . ?
C12A C3A C2A 123.7(12) . . ?
C12A C3A C4A 127.7(12) . . ?
C3A C4A C5A 109.3(10) . . ?
C9A C4A C3A 118.7(12) . . ?
C9A C4A C5A 131.8(12) . . ?
C4A C5A C1A 104.7(10) . . ?
C6A C5A C1A 144.4(14) . . ?
C6A C5A C4A 110.9(12) . . ?
C5A C6A H6A 115.3 . . ?
C5A C6A C7A 129.4(13) . . ?
C7A C6A H6A 115.3 . . ?
C6A C7A H7A 125.0 . . ?
C6A C7A C8A 110.1(12) . . ?
C8A C7A H7A 125.0 . . ?
C7A C8A H8A 116.1 . . ?
C9A C8A C7A 127.7(12) . . ?
C9A C8A H8A 116.1 . . ?
C4A C9A C8A 109.9(12) . . ?
C4A C9A C10A 119.3(12) . . ?
C8A C9A C10A 130.8(12) . . ?
C9A C10A H10A 120.2 . . ?
C9A C10A C11A 119.6(12) . . ?
C11A C10A H10A 120.2 . . ?
C10A C11A H11A 119.9 . . ?
C10A C11A C12A 120.2(12) . . ?
C12A C11A H11A 119.9 . . ?
C3A C12A C11A 114.5(11) . . ?
C3A C12A C13A 117.5(11) . . ?
C13A C12A C11A 128.0(11) . . ?
C12A C13A H13A 120.8 . . ?
C14A C13A C12A 118.4(12) . . ?
C14A C13A H13A 120.8 . . ?
C13A C14A H14A 119.7 . . ?
C13A C14A C15A 120.6(12) . . ?
C15A C14A H14A 119.7 . . ?
C2A C15A C14A 116.7(11) . . ?
C2A C15A C16A 113.6(12) . . ?
C16A C15A C14A 129.3(12) . . ?
C15A C16A H16A 118.8 . . ?
C15A C16A C17A 122.4(13) . . ?
C17A C16A H16A 118.8 . . ?
C16A C17A H17A 121.4 . . ?
C16A C17A C18A 117.3(13) . . ?
C18A C17A H17A 121.4 . . ?
C1A C18A C17A 120.8(13) . . ?
C1A C18A C19A 120.3(14) . . ?
C17A C18A C19A 118.8(14) . . ?
C18A C19A H19A 109.2 . . ?
C18A C19A H19B 109.5 . . ?
C18A C19A H19C 109.7 . . ?
H19A C19A H19B 109.5 . . ?
H19A C19A H19C 109.5 . . ?
H19B C19A H19C 109.5 . . ?
C2B C1B C5B 110.1(16) . . ?
C18B C1B C2B 126(2) . . ?
C18B C1B C5B 124(2) . . ?
C3B C2B C1B 107.8(16) . . ?
C15B C2B C1B 123(2) . . ?
C15B C2B C3B 129(2) . . ?
C2B C3B C4B 108.4(16) . . ?
C12B C3B C2B 123(2) . . ?
C12B C3B C4B 128(2) . . ?
C3B C4B C5B 109.9(16) . . ?
C9B C4B C3B 119.6(19) . . ?
C9B C4B C5B 130.5(19) . . ?
C4B C5B C1B 103.7(15) . . ?
C6B C5B C1B 139(2) . . ?
C6B C5B C4B 117(2) . . ?
C5B C6B H6B 118.2 . . ?
C5B C6B C7B 124(2) . . ?
C7B C6B H6B 118.2 . . ?
C6B C7B H7B 125.2 . . ?
C8B C7B C6B 110(2) . . ?
C8B C7B H7B 125.2 . . ?
C7B C8B H8B 113.1 . . ?
C7B C8B C9B 134(2) . . ?
C9B C8B H8B 113.1 . . ?
C4B C9B C8B 105.4(19) . . ?
C4B C9B C10B 116(2) . . ?
C8B C9B C10B 139(2) . . ?
C9B C10B H10B 118.6 . . ?
C11B C10B C9B 123(2) . . ?
C11B C10B H10B 118.6 . . ?
C10B C11B H11B 120.1 . . ?
C10B C11B C12B 120(2) . . ?
C12B C11B H11B 120.1 . . ?
C3B C12B C11B 114(2) . . ?
C3B C12B C13B 113(2) . . ?
C13B C12B C11B 134(2) . . ?
C12B C13B H13B 119.1 . . ?
C12B C13B C14B 122(2) . . ?
C14B C13B H13B 119.1 . . ?
C13B C14B H14B 118.0 . . ?
C13B C14B C15B 124(2) . . ?
C15B C14B H14B 118.0 . . ?
C2B C15B C14B 109(2) . . ?
C2B C15B C16B 111(2) . . ?
C16B C15B C14B 140(2) . . ?
C15B C16B H16B 115.3 . . ?
C15B C16B C17B 129(3) . . ?
C17B C16B H16B 115.3 . . ?
C16B C17B H17B 123.2 . . ?
C18B C17B C16B 114(2) . . ?
C18B C17B H17B 123.2 . . ?
C1B C18B C17B 117(2) . . ?
C1B C18B C19B 114(2) . . ?
C19B C18B C17B 128(2) . . ?
C18B C19B H19D 108.6 . . ?
C18B C19B H19E 109.7 . . ?
C18B C19B H19F 110.1 . . ?
H19D C19B H19E 109.5 . . ?
H19D C19B H19F 109.5 . . ?
H19E C19B H19F 109.4 . . ?
C2C C1C C5C 111(2) . . ?
C18C C1C C2C 124(2) . . ?
C18C C1C C5C 125(2) . . ?
C3C C2C C1C 107(2) . . ?
C15C C2C C1C 125(2) . . ?
C15C C2C C3C 128(2) . . ?
C2C C3C C4C 109(2) . . ?
C12C C3C C2C 122(2) . . ?
C12C C3C C4C 128(2) . . ?
C3C C4C C5C 109.2(18) . . ?
C9C C4C C3C 121(2) . . ?
C9C C4C C5C 130.1(18) . . ?
C4C C5C C1C 103.5(19) . . ?
C6C C5C C1C 144(2) . . ?
C6C C5C C4C 112.1(18) . . ?
C5C C6C H6C 115.4 . . ?
C5C C6C C7C 129.3(19) . . ?
C7C C6C H6C 115.4 . . ?
C6C C7C H7C 125.0 . . ?
C6C C7C C8C 109.9(17) . . ?
C8C C7C H7C 125.0 . . ?
C7C C8C H8C 116.3 . . ?
C9C C8C C7C 127.5(18) . . ?
C9C C8C H8C 116.3 . . ?
C4C C9C C8C 111.1(17) . . ?
C4C C9C C10C 115(2) . . ?
C8C C9C C10C 134(2) . . ?
C9C C10C H10C 118.7 . . ?
C11C C10C C9C 123(3) . . ?
C11C C10C H10C 118.7 . . ?
C10C C11C H11C 120.0 . . ?
C10C C11C C12C 120(3) . . ?
C12C C11C H11C 120.0 . . ?
C3C C12C C11C 113(2) . . ?
C3C C12C C13C 115(2) . . ?
C13C C12C C11C 132(3) . . ?
C12C C13C H13C 119.4 . . ?
C12C C13C C14C 121(3) . . ?
C14C C13C H13C 119.4 . . ?
C13C C14C H14C 119.1 . . ?
C13C C14C C15C 122(3) . . ?
C15C C14C H14C 119.1 . . ?
C2C C15C C14C 111(2) . . ?
C2C C15C C16C 112(2) . . ?
C16C C15C C14C 137(3) . . ?
C15C C16C H16C 117.0 . . ?
C15C C16C C17C 126(3) . . ?
C17C C16C H16C 117.0 . . ?
C16C C17C H17C 121.7 . . ?
C18C C17C C16C 117(3) . . ?
C18C C17C H17C 121.7 . . ?
C1C C18C C17C 117(3) . . ?
C1C C18C C19C 122.7(19) . . ?
C19C C18C C17C 121(2) . . ?
C18C C19C H19G 110.3 . . ?
C18C C19C H19H 109.4 . . ?
C18C C19C H19I 108.7 . . ?
H19G C19C H19H 109.5 . . ?
H19G C19C H19I 109.5 . . ?
H19H C19C H19I 109.5 . . ?
C22A C21A C25A 103.6(16) . . ?
C38A C21A C22A 113.6(15) . . ?
C38A C21A C25A 142.8(18) . . ?
C23A C22A C21A 112.5(17) . . ?
C23A C22A C35A 116.1(16) . . ?
C35A C22A C21A 131.4(14) . . ?
C22A C23A C24A 107.5(18) . . ?
C22A C23A C32A 130.8(15) . . ?
C32A C23A C24A 121.6(15) . . ?
C25A C24A C23A 108.1(18) . . ?
C29A C24A C23A 124.4(15) . . ?
C29A C24A C25A 127.5(14) . . ?
C24A C25A C21A 108.2(18) . . ?
C26A C25A C21A 134.6(16) . . ?
C26A C25A C24A 117.1(15) . . ?
C25A C26A H26A 117.2 . . ?
C25A C26A C27A 125.5(15) . . ?
C27A C26A H26A 117.2 . . ?
C26A C27A H27A 124.0 . . ?
C28A C27A C26A 111.9(15) . . ?
C28A C27A H27A 124.0 . . ?
C27A C28A H28A 118.3 . . ?
C27A C28A C29A 123.5(15) . . ?
C29A C28A H28A 118.3 . . ?
C24A C29A C28A 114.4(15) . . ?
C24A C29A C30A 115.8(15) . . ?
C30A C29A C28A 130(2) . . ?
C29A C30A H30A 119.0 . . ?
C31A C30A C29A 122.0(16) . . ?
C31A C30A H30A 119.0 . . ?
C30A C31A H31A 122.6 . . ?
C32A C31A C30A 114.8(17) . . ?
C32A C31A H31A 122.6 . . ?
C23A C32A C31A 121.2(16) . . ?
C23A C32A C33A 112.9(15) . . ?
C31A C32A C33A 126(2) . . ?
C32A C33A H33A 118.6 . . ?
C32A C33A C34A 122.9(16) . . ?
C34A C33A H33A 118.6 . . ?
C33A C34A H34A 124.2 . . ?
C33A C34A C35A 111.6(15) . . ?
C35A C34A H34A 124.2 . . ?
C22A C35A C34A 125.4(15) . . ?
C22A C35A C36A 111.0(14) . . ?
C36A C35A C34A 123.1(17) . . ?
C35A C36A H36A 117.2 . . ?
C35A C36A C37A 125.7(15) . . ?
C37A C36A H36A 117.2 . . ?
C36A C37A H37A 124.5 . . ?
C38A C37A C36A 111.0(14) . . ?
C38A C37A H37A 124.5 . . ?
C21A C38A C37A 127.2(15) . . ?
C21A C38A C39A 126.6(19) . . ?
C39A C38A C37A 105.9(18) . . ?
C38A C39A H39A 109.4 . . ?
C38A C39A H39B 110.6 . . ?
C38A C39A H39C 108.5 . . ?
H39A C39A H39B 109.5 . . ?
H39A C39A H39C 109.4 . . ?
H39B C39A H39C 109.5 . . ?
C22B C21B C25B 112.7(16) . . ?
C38B C21B C22B 124.0(19) . . ?
C38B C21B C25B 123.3(18) . . ?
C23B C22B C21B 105.7(16) . . ?
C35B C22B C21B 126.2(19) . . ?
C35B C22B C23B 128.2(18) . . ?
C22B C23B C24B 109.2(16) . . ?
C32B C23B C22B 123.0(19) . . ?
C32B C23B C24B 127.6(19) . . ?
C23B C24B C25B 110.4(16) . . ?
C29B C24B C23B 119.3(19) . . ?
C29B C24B C25B 130.0(18) . . ?
C24B C25B C21B 101.9(16) . . ?
C26B C25B C21B 139(2) . . ?
C26B C25B C24B 119(2) . . ?
C25B C26B H26B 119.3 . . ?
C25B C26B C27B 121(2) . . ?
C27B C26B H26B 119.3 . . ?
C26B C27B H27B 125.2 . . ?
C26B C27B C28B 110(2) . . ?
C28B C27B H27B 125.2 . . ?
C27B C28B H28B 112.2 . . ?
C29B C28B C27B 136(2) . . ?
C29B C28B H28B 112.2 . . ?
C24B C29B C28B 103.9(19) . . ?
C24B C29B C30B 117(2) . . ?
C28B C29B C30B 139(2) . . ?
C29B C30B H30B 119.3 . . ?
C31B C30B C29B 121(2) . . ?
C31B C30B H30B 119.3 . . ?
C30B C31B H31B 119.9 . . ?
C30B C31B C32B 120(2) . . ?
C32B C31B H31B 119.9 . . ?
C23B C32B C31B 114(2) . . ?
C23B C32B C33B 114(2) . . ?
C33B C32B C31B 131(2) . . ?
C32B C33B H33B 120.6 . . ?
C32B C33B C34B 119(2) . . ?
C34B C33B H33B 120.6 . . ?
C33B C34B H34B 117.2 . . ?
C33B C34B C35B 126(2) . . ?
C35B C34B H34B 117.2 . . ?
C22B C35B C34B 109(2) . . ?
C22B C35B C36B 111(2) . . ?
C34B C35B C36B 140(2) . . ?
C35B C36B H36B 117.3 . . ?
C35B C36B C37B 125(2) . . ?
C37B C36B H36B 117.3 . . ?
C36B C37B H37B 121.0 . . ?
C38B C37B C36B 118(2) . . ?
C38B C37B H37B 121.0 . . ?
C21B C38B C37B 116(2) . . ?
C21B C38B C39B 123.6(13) . . ?
C37B C38B C39B 120.7(13) . . ?
C38B C39B H39D 109.5 . . ?
C38B C39B H39E 109.0 . . ?
C38B C39B H39F 109.9 . . ?
H39D C39B H39E 109.5 . . ?
H39D C39B H39F 109.5 . . ?
H39E C39B H39F 109.5 . . ?
C22C C21C C25C 110(2) . . ?
C38C C21C C22C 125(2) . . ?
C38C C21C C25C 125(2) . . ?
C23C C22C C21C 107(2) . . ?
C35C C22C C21C 125(2) . . ?
C35C C22C C23C 128(2) . . ?
C22C C23C C24C 109.0(19) . . ?
C32C C23C C22C 123(2) . . ?
C32C C23C C24C 128(2) . . ?
C23C C24C C25C 109.2(18) . . ?
C29C C24C C23C 121(2) . . ?
C29C C24C C25C 130.1(17) . . ?
C24C C25C C21C 104.0(18) . . ?
C26C C25C C21C 144(2) . . ?
C26C C25C C24C 112.3(18) . . ?
C25C C26C H26C 115.5 . . ?
C25C C26C C27C 129.1(18) . . ?
C27C C26C H26C 115.5 . . ?
C26C C27C H27C 125.0 . . ?
C26C C27C C28C 109.9(17) . . ?
C28C C27C H27C 125.0 . . ?
C27C C28C H28C 116.3 . . ?
C29C C28C C27C 127.4(18) . . ?
C29C C28C H28C 116.3 . . ?
C24C C29C C28C 110.8(17) . . ?
C24C C29C C30C 115(2) . . ?
C28C C29C C30C 134(2) . . ?
C29C C30C H30C 118.5 . . ?
C31C C30C C29C 123(3) . . ?
C31C C30C H30C 118.5 . . ?
C30C C31C H31C 120.1 . . ?
C30C C31C C32C 120(3) . . ?
C32C C31C H31C 120.1 . . ?
C23C C32C C31C 113(2) . . ?
C23C C32C C33C 115(2) . . ?
C33C C32C C31C 132(2) . . ?
C32C C33C H33C 119.7 . . ?
C32C C33C C34C 121(3) . . ?
C34C C33C H33C 119.7 . . ?
C33C C34C H34C 118.2 . . ?
C33C C34C C35C 124(3) . . ?
C35C C34C H34C 118.2 . . ?
C22C C35C C34C 110(2) . . ?
C22C C35C C36C 112(2) . . ?
C36C C35C C34C 138(3) . . ?
C35C C36C H36C 117.2 . . ?
C35C C36C C37C 126(3) . . ?
C37C C36C H36C 117.2 . . ?
C36C C37C H37C 121.5 . . ?
C38C C37C C36C 117(3) . . ?
C38C C37C H37C 121.5 . . ?
C21C C38C C37C 116(2) . . ?
C21C C38C C39C 119(3) . . ?
C37C C38C C39C 125(3) . . ?
C38C C39C H39G 109.1 . . ?
C38C C39C H39H 109.5 . . ?
C38C C39C H39I 109.8 . . ?
H39G C39C H39H 109.5 . . ?
H39G C39C H39I 109.5 . . ?
H39H C39C H39I 109.5 . . ?

loop_
_geom_bond_atom_site_label_1
_geom_bond_atom_site_label_2
_geom_bond_distance
_geom_bond_site_symmetry_2
_geom_bond_publ_flag
C1A C2A 1.400(11) . ?
C1A C5A 1.451(11) . ?
C1A C18A 1.368(10) . ?
C2A C3A 1.373(11) . ?
C2A C15A 1.358(10) . ?
C3A C4A 1.396(11) . ?
C3A C12A 1.366(10) . ?
C4A C5A 1.427(11) . ?
C4A C9A 1.363(10) . ?
C5A C6A 1.371(10) . ?
C6A H6A 0.9500 . ?
C6A C7A 1.438(8) . ?
C7A H7A 0.9500 . ?
C7A C8A 1.453(8) . ?
C8A H8A 0.9500 . ?
C8A C9A 1.444(8) . ?
C9A C10A 1.445(8) . ?
C10A H10A 0.9500 . ?
C10A C11A 1.446(8) . ?
C11A H11A 0.9500 . ?
C11A C12A 1.446(8) . ?
C12A C13A 1.441(8) . ?
C13A H13A 0.9500 . ?
C13A C14A 1.440(8) . ?
C14A H14A 0.9500 . ?
C14A C15A 1.450(8) . ?
C15A C16A 1.440(8) . ?
C16A H16A 0.9500 . ?
C16A C17A 1.442(8) . ?
C17A H17A 0.9500 . ?
C17A C18A 1.442(8) . ?
C18A C19A 1.466(17) . ?
C19A H19A 0.9801 . ?
C19A H19B 0.9801 . ?
C19A H19C 0.9801 . ?
C1B C2B 1.390(14) . ?
C1B C5B 1.451(14) . ?
C1B C18B 1.369(13) . ?
C2B C3B 1.388(14) . ?
C2B C15B 1.369(13) . ?
C3B C4B 1.407(14) . ?
C3B C12B 1.370(13) . ?
C4B C5B 1.418(14) . ?
C4B C9B 1.372(13) . ?
C5B C6B 1.372(13) . ?
C6B H6B 0.9500 . ?
C6B C7B 1.443(10) . ?
C7B H7B 0.9500 . ?
C7B C8B 1.438(10) . ?
C8B H8B 0.9500 . ?
C8B C9B 1.441(10) . ?
C9B C10B 1.446(10) . ?
C10B H10B 0.9500 . ?
C10B C11B 1.438(10) . ?
C11B H11B 0.9500 . ?
C11B C12B 1.440(10) . ?
C12B C13B 1.437(10) . ?
C13B H13B 0.9500 . ?
C13B C14B 1.438(10) . ?
C14B H14B 0.9500 . ?
C14B C15B 1.439(10) . ?
C15B C16B 1.438(10) . ?
C16B H16B 0.9500 . ?
C16B C17B 1.443(10) . ?
C17B H17B 0.9500 . ?
C17B C18B 1.441(10) . ?
C18B C19B 1.39(2) . ?
C19B H19D 0.9799 . ?
C19B H19E 0.9802 . ?
C19B H19F 0.9799 . ?
C1C C2C 1.39(2) . ?
C1C C5C 1.446(14) . ?
C1C C18C 1.37(2) . ?
C2C C3C 1.38(2) . ?
C2C C15C 1.36(2) . ?
C3C C4C 1.40(2) . ?
C3C C12C 1.37(2) . ?
C4C C5C 1.43(2) . ?
C4C C9C 1.36(2) . ?
C5C C6C 1.36(2) . ?
C6C H6C 0.9500 . ?
C6C C7C 1.44(2) . ?
C7C H7C 0.9500 . ?
C7C C8C 1.45(2) . ?
C8C H8C 0.9500 . ?
C8C C9C 1.44(2) . ?
C9C C10C 1.45(2) . ?
C10C H10C 0.9500 . ?
C10C C11C 1.44(2) . ?
C11C H11C 0.9500 . ?
C11C C12C 1.45(2) . ?
C12C C13C 1.43(2) . ?
C13C H13C 0.9500 . ?
C13C C14C 1.44(2) . ?
C14C H14C 0.9500 . ?
C14C C15C 1.44(2) . ?
C15C C16C 1.44(2) . ?
C16C H16C 0.9500 . ?
C16C C17C 1.45(2) . ?
C17C H17C 0.9500 . ?
C17C C18C 1.43(2) . ?
C18C C19C 1.43(3) . ?
C19C H19G 0.9800 . ?
C19C H19H 0.9802 . ?
C19C H19I 0.9799 . ?
C21A C22A 1.408(16) . ?
C21A C25A 1.429(15) . ?
C21A C38A 1.335(13) . ?
C22A C23A 1.326(15) . ?
C22A C35A 1.331(13) . ?
C23A C24A 1.397(15) . ?
C23A C32A 1.337(13) . ?
C24A C25A 1.393(16) . ?
C24A C29A 1.331(13) . ?
C25A C26A 1.331(13) . ?
C26A H26A 0.9500 . ?
C26A C27A 1.464(11) . ?
C27A H27A 0.9500 . ?
C27A C28A 1.455(11) . ?
C28A H28A 0.9500 . ?
C28A C29A 1.465(10) . ?
C29A C30A 1.464(10) . ?
C30A H30A 0.9500 . ?
C30A C31A 1.463(10) . ?
C31A H31A 0.9500 . ?
C31A C32A 1.452(10) . ?
C32A C33A 1.455(10) . ?
C33A H33A 0.9500 . ?
C33A C34A 1.457(10) . ?
C34A H34A 0.9500 . ?
C34A C35A 1.466(10) . ?
C35A C36A 1.454(10) . ?
C36A H36A 0.9500 . ?
C36A C37A 1.458(10) . ?
C37A H37A 0.9500 . ?
C37A C38A 1.452(10) . ?
C38A C39A 1.45(3) . ?
C39A H39A 0.9800 . ?
C39A H39B 0.9799 . ?
C39A H39C 0.9800 . ?
C21B C22B 1.384(13) . ?
C21B C25B 1.441(13) . ?
C21B C38B 1.366(12) . ?
C22B C23B 1.382(13) . ?
C22B C35B 1.365(12) . ?
C23B C24B 1.403(13) . ?
C23B C32B 1.371(12) . ?
C24B C25B 1.414(14) . ?
C24B C29B 1.369(12) . ?
C25B C26B 1.374(12) . ?
C26B H26B 0.9500 . ?
C26B C27B 1.438(10) . ?
C27B H27B 0.9500 . ?
C27B C28B 1.440(10) . ?
C28B H28B 0.9500 . ?
C28B C29B 1.438(9) . ?
C29B C30B 1.440(9) . ?
C30B H30B 0.9500 . ?
C30B C31B 1.438(10) . ?
C31B H31B 0.9500 . ?
C31B C32B 1.439(9) . ?
C32B C33B 1.434(9) . ?
C33B H33B 0.9500 . ?
C33B C34B 1.434(10) . ?
C34B H34B 0.9500 . ?
C34B C35B 1.438(9) . ?
C35B C36B 1.441(9) . ?
C36B H36B 0.9500 . ?
C36B C37B 1.444(10) . ?
C37B H37B 0.9500 . ?
C37B C38B 1.433(10) . ?
C38B C39B 1.436(18) . ?
C39B H39D 0.9801 . ?
C39B H39E 0.9799 . ?
C39B H39F 0.9799 . ?
C21C C22C 1.389(18) . ?
C21C C25C 1.437(17) . ?
C21C C38C 1.365(17) . ?
C22C C23C 1.381(18) . ?
C22C C35C 1.361(17) . ?
C23C C24C 1.402(17) . ?
C23C C32C 1.370(17) . ?
C24C C25C 1.420(18) . ?
C24C C29C 1.365(17) . ?
C25C C26C 1.368(18) . ?
C26C H26C 0.9500 . ?
C26C C27C 1.433(17) . ?
C27C H27C 0.9500 . ?
C27C C28C 1.451(17) . ?
C28C H28C 0.9500 . ?
C28C C29C 1.444(16) . ?
C29C C30C 1.450(17) . ?
C30C H30C 0.9500 . ?
C30C C31C 1.441(17) . ?
C31C H31C 0.9500 . ?
C31C C32C 1.444(17) . ?
C32C C33C 1.431(17) . ?
C33C H33C 0.9500 . ?
C33C C34C 1.432(17) . ?
C34C H34C 0.9500 . ?
C34C C35C 1.443(17) . ?
C35C C36C 1.442(17) . ?
C36C H36C 0.9500 . ?
C36C C37C 1.449(17) . ?
C37C H37C 0.9500 . ?
C37C C38C 1.433(17) . ?
C38C C39C 1.45(2) . ?
C39C H39G 0.9801 . ?
C39C H39H 0.9801 . ?
C39C H39I 0.9801 . ?

loop_
_geom_torsion_atom_site_label_1
_geom_torsion_atom_site_label_2
_geom_torsion_atom_site_label_3
_geom_torsion_atom_site_label_4
_geom_torsion
_geom_torsion_site_symmetry_1
_geom_torsion_site_symmetry_2
_geom_torsion_site_symmetry_3
_geom_torsion_site_symmetry_4
_geom_torsion_publ_flag
C1A C2A C3A C4A 4(2) . . . . ?
C1A C2A C3A C12A -177(2) . . . . ?
C1A C2A C15A C14A 173(2) . . . . ?
C1A C2A C15A C16A -1(3) . . . . ?
C1A C5A C6A C7A 179(3) . . . . ?
C2A C1A C5A C4A 0(2) . . . . ?
C2A C1A C5A C6A -179(3) . . . . ?
C2A C1A C18A C17A -4(3) . . . . ?
C2A C1A C18A C19A 178.8(18) . . . . ?
C2A C3A C4A C5A -5(2) . . . . ?
C2A C3A C4A C9A -179(2) . . . . ?
C2A C3A C12A C11A -179(2) . . . . ?
C2A C3A C12A C13A 1(3) . . . . ?
C2A C15A C16A C17A -3(3) . . . . ?
C3A C2A C15A C14A -4(3) . . . . ?
C3A C2A C15A C16A -178(2) . . . . ?
C3A C4A C5A C1A 3(2) . . . . ?
C3A C4A C5A C6A -178(2) . . . . ?
C3A C4A C9A C8A 177(2) . . . . ?
C3A C4A C9A C10A -3(3) . . . . ?
C3A C12A C13A C14A 2(3) . . . . ?
C4A C3A C12A C11A 0(3) . . . . ?
C4A C3A C12A C13A 179(2) . . . . ?
C4A C5A C6A C7A 1(3) . . . . ?
C4A C9A C10A C11A 3(3) . . . . ?
C5A C1A C2A C3A -2(2) . . . . ?
C5A C1A C2A C15A -180(2) . . . . ?
C5A C1A C18A C17A -178(2) . . . . ?
C5A C1A C18A C19A 5(4) . . . . ?
C5A C4A C9A C8A 4(4) . . . . ?
C5A C4A C9A C10A -177(2) . . . . ?
C5A C6A C7A C8A 2(3) . . . . ?
C6A C7A C8A C9A -3(4) . . . . ?
C7A C8A C9A C4A 0(4) . . . . ?
C7A C8A C9A C10A -179(2) . . . . ?
C8A C9A C10A C11A -177(3) . . . . ?
C9A C4A C5A C1A 177(3) . . . . ?
C9A C4A C5A C6A -4(4) . . . . ?
C9A C10A C11A C12A -2(3) . . . . ?
C10A C11A C12A C3A 0(3) . . . . ?
C10A C11A C12A C13A -179(2) . . . . ?
C11A C12A C13A C14A -179(3) . . . . ?
C12A C3A C4A C5A 177(2) . . . . ?
C12A C3A C4A C9A 2(4) . . . . ?
C12A C13A C14A C15A -5(4) . . . . ?
C13A C14A C15A C2A 6(4) . . . . ?
C13A C14A C15A C16A 179(3) . . . . ?
C14A C15A C16A C17A -176(2) . . . . ?
C15A C2A C3A C4A -178(2) . . . . ?
C15A C2A C3A C12A 1(4) . . . . ?
C15A C16A C17A C18A 4(3) . . . . ?
C16A C17A C18A C1A 0(3) . . . . ?
C16A C17A C18A C19A 177.2(19) . . . . ?
C18A C1A C2A C3A -178(2) . . . . ?
C18A C1A C2A C15A 5(3) . . . . ?
C18A C1A C5A C4A 174(2) . . . . ?
C18A C1A C5A C6A -4(5) . . . . ?
C1B C2B C3B C4B 0(5) . . . . ?
C1B C2B C3B C12B -179(4) . . . . ?
C1B C2B C15B C14B -178(4) . . . . ?
C1B C2B C15B C16B 2(6) . . . . ?
C1B C5B C6B C7B 176(5) . . . . ?
C2B C1B C5B C4B -1(4) . . . . ?
C2B C1B C5B C6B -176(5) . . . . ?
C2B C1B C18B C17B 0(3) . . . . ?
C2B C1B C18B C19B -174(3) . . . . ?
C2B C3B C4B C5B -1(5) . . . . ?
C2B C3B C4B C9B 178(4) . . . . ?
C2B C3B C12B C11B -179(4) . . . . ?
C2B C3B C12B C13B -3(6) . . . . ?
C2B C15B C16B C17B -5(7) . . . . ?
C3B C2B C15B C14B 3(7) . . . . ?
C3B C2B C15B C16B -177(5) . . . . ?
C3B C4B C5B C1B 1(4) . . . . ?
C3B C4B C5B C6B 177(4) . . . . ?
C3B C4B C9B C8B -176(4) . . . . ?
C3B C4B C9B C10B 1(6) . . . . ?
C3B C12B C13B C14B 3(6) . . . . ?
C4B C3B C12B C11B 2(6) . . . . ?
C4B C3B C12B C13B 178(4) . . . . ?
C4B C5B C6B C7B 1(6) . . . . ?
C4B C9B C10B C11B 0(7) . . . . ?
C5B C1B C2B C3B 1(4) . . . . ?
C5B C1B C2B C15B -179(4) . . . . ?
C5B C1B C18B C17B 178(2) . . . . ?
C5B C1B C18B C19B 4(3) . . . . ?
C5B C4B C9B C8B 3(6) . . . . ?
C5B C4B C9B C10B -180(4) . . . . ?
C5B C6B C7B C8B -2(7) . . . . ?
C6B C7B C8B C9B 4(8) . . . . ?
C7B C8B C9B C4B -4(7) . . . . ?
C7B C8B C9B C10B 179(6) . . . . ?
C8B C9B C10B C11B 177(5) . . . . ?
C9B C4B C5B C1B -178(4) . . . . ?
C9B C4B C5B C6B -1(7) . . . . ?
C9B C10B C11B C12B -1(7) . . . . ?
C10B C11B C12B C3B 0(6) . . . . ?
C10B C11B C12B C13B -175(5) . . . . ?
C11B C12B C13B C14B 178(4) . . . . ?
C12B C3B C4B C5B 178(5) . . . . ?
C12B C3B C4B C9B -3(7) . . . . ?
C12B C13B C14B C15B -1(7) . . . . ?
C13B C14B C15B C2B -2(6) . . . . ?
C13B C14B C15B C16B 177(6) . . . . ?
C14B C15B C16B C17B 176(5) . . . . ?
C15B C2B C3B C4B 179(5) . . . . ?
C15B C2B C3B C12B 0(8) . . . . ?
C15B C16B C17B C18B 5(6) . . . . ?
C16B C17B C18B C1B -2(3) . . . . ?
C16B C17B C18B C19B 171(4) . . . . ?
C18B C1B C2B C3B 179(2) . . . . ?
C18B C1B C2B C15B 0(6) . . . . ?
C18B C1B C5B C4B -180(2) . . . . ?
C18B C1B C5B C6B 5(6) . . . . ?
C1C C2C C3C C4C -2(8) . . . . ?
C1C C2C C3C C12C -180(7) . . . . ?
C1C C2C C15C C14C 178(7) . . . . ?
C1C C2C C15C C16C -3(10) . . . . ?
C1C C5C C6C C7C 178(9) . . . . ?
C2C C1C C5C C4C -1(8) . . . . ?
C2C C1C C5C C6C -177(10) . . . . ?
C2C C1C C18C C17C 1(8) . . . . ?
C2C C1C C18C C19C -180(5) . . . . ?
C2C C3C C4C C5C 1(9) . . . . ?
C2C C3C C4C C9C 179(7) . . . . ?
C2C C3C C12C C11C 177(7) . . . . ?
C2C C3C C12C C13C -4(10) . . . . ?
C2C C15C C16C C17C 5(9) . . . . ?
C3C C2C C15C C14C -1(11) . . . . ?
C3C C2C C15C C16C 178(7) . . . . ?
C3C C4C C5C C1C 0(8) . . . . ?
C3C C4C C5C C6C 178(6) . . . . ?
C3C C4C C9C C8C -178(6) . . . . ?
C3C C4C C9C C10C 3(10) . . . . ?
C3C C12C C13C C14C 9(9) . . . . ?
C4C C3C C12C C11C 0(11) . . . . ?
C4C C3C C12C C13C 178(7) . . . . ?
C4C C5C C6C C7C 2(11) . . . . ?
C4C C9C C10C C11C 0(10) . . . . ?
C5C C1C C2C C3C 2(9) . . . . ?
C5C C1C C2C C15C -178(7) . . . . ?
C5C C1C C18C C17C 178(5) . . . . ?
C5C C1C C18C C19C -2(8) . . . . ?
C5C C4C C9C C8C 0(11) . . . . ?
C5C C4C C9C C10C -179(7) . . . . ?
C5C C6C C7C C8C -3(10) . . . . ?
C6C C7C C8C C9C 2(9) . . . . ?
C7C C8C C9C C4C -1(10) . . . . ?
C7C C8C C9C C10C 178(7) . . . . ?
C8C C9C C10C C11C -178(7) . . . . ?
C9C C4C C5C C1C -178(7) . . . . ?
C9C C4C C5C C6C 0(11) . . . . ?
C9C C10C C11C C12C -4(10) . . . . ?
C10C C11C C12C C3C 3(9) . . . . ?
C10C C11C C12C C13C -175(7) . . . . ?
C11C C12C C13C C14C -172(7) . . . . ?
C12C C3C C4C C5C 179(7) . . . . ?
C12C C3C C4C C9C -3(12) . . . . ?
C12C C13C C14C C15C -11(10) . . . . ?
C13C C14C C15C C2C 6(9) . . . . ?
C13C C14C C15C C16C -172(7) . . . . ?
C14C C15C C16C C17C -177(7) . . . . ?
C15C C2C C3C C4C 178(7) . . . . ?
C15C C2C C3C C12C 0(12) . . . . ?
C15C C16C C17C C18C -4(7) . . . . ?
C16C C17C C18C C1C 1(5) . . . . ?
C16C C17C C18C C19C -179(3) . . . . ?
C18C C1C C2C C3C 180(6) . . . . ?
C18C C1C C2C C15C 0(12) . . . . ?
C18C C1C C5C C4C -179(6) . . . . ?
C18C C1C C5C C6C 5(16) . . . . ?
C21A C22A C23A C24A 0(3) . . . . ?
C21A C22A C23A C32A 178(3) . . . . ?
C21A C22A C35A C34A -172(3) . . . . ?
C21A C22A C35A C36A 0(4) . . . . ?
C21A C25A C26A C27A -179(3) . . . . ?
C22A C21A C25A C24A -1(3) . . . . ?
C22A C21A C25A C26A 176(3) . . . . ?
C22A C21A C38A C37A 5(3) . . . . ?
C22A C21A C38A C39A 178(2) . . . . ?
C22A C23A C24A C25A 0(3) . . . . ?
C22A C23A C24A C29A 179(3) . . . . ?
C22A C23A C32A C31A -178(3) . . . . ?
C22A C23A C32A C33A -2(5) . . . . ?
C22A C35A C36A C37A 2(3) . . . . ?
C23A C22A C35A C34A 6(4) . . . . ?
C23A C22A C35A C36A 178(2) . . . . ?
C23A C24A C25A C21A 1(3) . . . . ?
C23A C24A C25A C26A -177(3) . . . . ?
C23A C24A C29A C28A 178(3) . . . . ?
C23A C24A C29A C30A 1(5) . . . . ?
C23A C32A C33A C34A -1(4) . . . . ?
C24A C23A C32A C31A 0(5) . . . . ?
C24A C23A C32A C33A 176(3) . . . . ?
C24A C25A C26A C27A -2(4) . . . . ?
C24A C29A C30A C31A -4(6) . . . . ?
C25A C21A C22A C23A 1(3) . . . . ?
C25A C21A C22A C35A 179(3) . . . . ?
C25A C21A C38A C37A -179(3) . . . . ?
C25A C21A C38A C39A -6(5) . . . . ?
C25A C24A C29A C28A -3(5) . . . . ?
C25A C24A C29A C30A -180(3) . . . . ?
C25A C26A C27A C28A 0(5) . . . . ?
C26A C27A C28A C29A 2(5) . . . . ?
C27A C28A C29A C24A 0(5) . . . . ?
C27A C28A C29A C30A 176(4) . . . . ?
C28A C29A C30A C31A 180(4) . . . . ?
C29A C24A C25A C21A -178(3) . . . . ?
C29A C24A C25A C26A 4(4) . . . . ?
C29A C30A C31A C32A 5(6) . . . . ?
C30A C31A C32A C23A -3(5) . . . . ?
C30A C31A C32A C33A -178(3) . . . . ?
C31A C32A C33A C34A 175(2) . . . . ?
C32A C23A C24A C25A -178(3) . . . . ?
C32A C23A C24A C29A 1(5) . . . . ?
C32A C33A C34A C35A 5(3) . . . . ?
C33A C34A C35A C22A -8(4) . . . . ?
C33A C34A C35A C36A -179(2) . . . . ?
C34A C35A C36A C37A 174(2) . . . . ?
C35A C22A C23A C24A -179(3) . . . . ?
C35A C22A C23A C32A -1(5) . . . . ?
C35A C36A C37A C38A 0(3) . . . . ?
C36A C37A C38A C21A -3(3) . . . . ?
C36A C37A C38A C39A -177.3(19) . . . . ?
C38A C21A C22A C23A 179(3) . . . . ?
C38A C21A C22A C35A -3(4) . . . . ?
C38A C21A C25A C24A -178(3) . . . . ?
C38A C21A C25A C26A -1(6) . . . . ?
C21B C22B C23B C24B -3(3) . . . . ?
C21B C22B C23B C32B -178(4) . . . . ?
C21B C22B C35B C34B 178(2) . . . . ?
C21B C22B C35B C36B 0(3) . . . . ?
C21B C25B C26B C27B 176(5) . . . . ?
C22B C21B C25B C24B 0(3) . . . . ?
C22B C21B C25B C26B 179(5) . . . . ?
C22B C21B C38B C37B -1(4) . . . . ?
C22B C21B C38B C39B 174(2) . . . . ?
C22B C23B C24B C25B 3(4) . . . . ?
C22B C23B C24B C29B 178(4) . . . . ?
C22B C23B C32B C31B 179(3) . . . . ?
C22B C23B C32B C33B -7(6) . . . . ?
C22B C35B C36B C37B 2(7) . . . . ?
C23B C22B C35B C34B -3(3) . . . . ?
C23B C22B C35B C36B 179(4) . . . . ?
C23B C24B C25B C21B -1(4) . . . . ?
C23B C24B C25B C26B 179(4) . . . . ?
C23B C24B C29B C28B -174(4) . . . . ?
C23B C24B C29B C30B 5(7) . . . . ?
C23B C32B C33B C34B 10(6) . . . . ?
C24B C23B C32B C31B 5(6) . . . . ?
C24B C23B C32B C33B 179(4) . . . . ?
C24B C25B C26B C27B -4(7) . . . . ?
C24B C29B C30B C31B -2(8) . . . . ?
C25B C21B C22B C23B 2(3) . . . . ?
C25B C21B C22B C35B -179(2) . . . . ?
C25B C21B C38B C37B 177(3) . . . . ?
C25B C21B C38B C39B -7(5) . . . . ?
C25B C24B C29B C28B 0(6) . . . . ?
C25B C24B C29B C30B 180(5) . . . . ?
C25B C26B C27B C28B 0(8) . . . . ?
C26B C27B C28B C29B 6(9) . . . . ?
C27B C28B C29B C24B -6(8) . . . . ?
C27B C28B C29B C30B 175(7) . . . . ?
C28B C29B C30B C31B 177(5) . . . . ?
C29B C24B C25B C21B -176(5) . . . . ?
C29B C24B C25B C26B 4(7) . . . . ?
C29B C30B C31B C32B 1(8) . . . . ?
C30B C31B C32B C23B -2(6) . . . . ?
C30B C31B C32B C33B -175(5) . . . . ?
C31B C32B C33B C34B -177(4) . . . . ?
C32B C23B C24B C25B 177(5) . . . . ?
C32B C23B C24B C29B -7(7) . . . . ?
C32B C33B C34B C35B -12(6) . . . . ?
C33B C34B C35B C22B 7(4) . . . . ?
C33B C34B C35B C36B -175(5) . . . . ?
C34B C35B C36B C37B -175(4) . . . . ?
C35B C22B C23B C24B 178(2) . . . . ?
C35B C22B C23B C32B 3(5) . . . . ?
C35B C36B C37B C38B -4(8) . . . . ?
C36B C37B C38B C21B 3(6) . . . . ?
C36B C37B C38B C39B -172(4) . . . . ?
C38B C21B C22B C23B -180(3) . . . . ?
C38B C21B C22B C35B 0(2) . . . . ?
C38B C21B C25B C24B -179(3) . . . . ?
C38B C21B C25B C26B 1(7) . . . . ?
C21C C22C C23C C24C 0(3) . . . . ?
C21C C22C C23C C32C 180(3) . . . . ?
C21C C22C C35C C34C -178(3) . . . . ?
C21C C22C C35C C36C -5(6) . . . . ?
C21C C25C C26C C27C -179(7) . . . . ?
C22C C21C C25C C24C 0(5) . . . . ?
C22C C21C C25C C26C -179(9) . . . . ?
C22C C21C C38C C37C -3(7) . . . . ?
C22C C21C C38C C39C -178(4) . . . . ?
C22C C23C C24C C25C -1(6) . . . . ?
C22C C23C C24C C29C -178(5) . . . . ?
C22C C23C C32C C31C 178(4) . . . . ?
C22C C23C C32C C33C -1(6) . . . . ?
C22C C35C C36C C37C 8(9) . . . . ?
C23C C22C C35C C34C 4(7) . . . . ?
C23C C22C C35C C36C 178(3) . . . . ?
C23C C24C C25C C21C 0(7) . . . . ?
C23C C24C C25C C26C 180(5) . . . . ?
C23C C24C C29C C28C -177(5) . . . . ?
C23C C24C C29C C30C -3(9) . . . . ?
C23C C32C C33C C34C 2(9) . . . . ?
C24C C23C C32C C31C -3(8) . . . . ?
C24C C23C C32C C33C 178(5) . . . . ?
C24C C25C C26C C27C 2(10) . . . . ?
C24C C29C C30C C31C 3(10) . . . . ?
C25C C21C C22C C23C 0(3) . . . . ?
C25C C21C C22C C35C -178(5) . . . . ?
C25C C21C C38C C37C 178(5) . . . . ?
C25C C21C C38C C39C 3(8) . . . . ?
C25C C24C C29C C28C 6(11) . . . . ?
C25C C24C C29C C30C -179(7) . . . . ?
C25C C26C C27C C28C -4(10) . . . . ?
C26C C27C C28C C29C 7(9) . . . . ?
C27C C28C C29C C24C -8(10) . . . . ?
C27C C28C C29C C30C 179(7) . . . . ?
C28C C29C C30C C31C 176(7) . . . . ?
C29C C24C C25C C21C 177(7) . . . . ?
C29C C24C C25C C26C -4(11) . . . . ?
C29C C30C C31C C32C -4(10) . . . . ?
C30C C31C C32C C23C 3(8) . . . . ?
C30C C31C C32C C33C -178(7) . . . . ?
C31C C32C C33C C34C -177(7) . . . . ?
C32C C23C C24C C25C -180(5) . . . . ?
C32C C23C C24C C29C 3(9) . . . . ?
C32C C33C C34C C35C 0(10) . . . . ?
C33C C34C C35C C22C -3(9) . . . . ?
C33C C34C C35C C36C -174(7) . . . . ?
C34C C35C C36C C37C 179(7) . . . . ?
C35C C22C C23C C24C 178(5) . . . . ?
C35C C22C C23C C32C -2(5) . . . . ?
C35C C36C C37C C38C -9(10) . . . . ?
C36C C37C C38C C21C 6(9) . . . . ?
C36C C37C C38C C39C -179(6) . . . . ?
C38C C21C C22C C23C -179(3) . . . . ?
C38C C21C C22C C35C 3(5) . . . . ?
C38C C21C C25C C24C 179(5) . . . . ?
C38C C21C C25C C26C 0(12) . . . . ?
